data_7039679
loop_
_publ_author_name
'Schwedtmann, Kai'
'Schoemaker, Robin'
'Hennersdorf, Felix'
'Bauz\'a, Antonio'
'Frontera, Antonio'
'Weiss, Robert'
'Weigand, Jan J.'

_publ_section_title
;
 Cationic 5-phosphonio-substituted N-heterocyclic carbenes.
;
_journal_issue 28
_journal_name_full 'Dalton transactions (Cambridge, England : 2003)'
_journal_page_first 11384
_journal_page_last 11396
_journal_paper_doi 10.1039/c6dt01871h
_journal_volume 45
_journal_year 2016
_chemical_formula_moiety 'C80 H94 Ag Cl2 N4 P2, 3(C F3 O3 S), C2 H3 N, 1.5(C4 H10 O)'
_chemical_formula_sum 'C91 H112 Ag Cl2 F9 N5 O10.5 P2 S3'
_chemical_formula_weight 1951.74
_space_group_crystal_system triclinic
_space_group_IT_number 2
_space_group_name_Hall '-P 1'
_space_group_name_H-M_alt 'P -1'
_symmetry_space_group_name_Hall '-P 1'
_symmetry_space_group_name_H-M 'P -1'
_atom_sites_solution_hydrogens geom
_audit_creation_method
;
Olex2 1.2
(compiled 2015.09.30 svn.r3233 for OlexSys, GUI svn.r5103)
;
_audit_update_record
;
2016-06-02 deposited with the CCDC.
2016-06-03 downloaded from the CCDC.
;
_cell_angle_alpha 98.7772(11)
_cell_angle_beta 101.6430(8)
_cell_angle_gamma 97.9382(12)
_cell_formula_units_Z 2
_cell_length_a 17.14476(19)
_cell_length_b 17.1735(3)
_cell_length_c 18.09533(13)
_cell_measurement_reflns_used 30313
_cell_measurement_temperature 100.1(3)
_cell_measurement_theta_max 76.4080
_cell_measurement_theta_min 3.2240
_cell_volume 5078.05(12)
_computing_cell_refinement 'CrysAlisPro 1.171.38.41 (Rigaku OD, 2015)'
_computing_data_collection 'CrysAlisPro 1.171.38.41 (Rigaku OD, 2015)'
_computing_data_reduction 'CrysAlisPro 1.171.38.41 (Rigaku OD, 2015)'
_computing_molecular_graphics 'Olex2 (Dolomanov et al., 2009)'
_computing_publication_material 'Olex2 (Dolomanov et al., 2009)'
_computing_structure_refinement 'ShelXL (Sheldrick, 2015)'
_computing_structure_solution 'ShelXT (Sheldrick, 2015)'
_diffrn_ambient_environment N~2~
_diffrn_ambient_temperature 100.1(3)
_diffrn_detector 'CCD plate'
_diffrn_detector_area_resol_mean 5.2850
_diffrn_detector_type AtlasS2
_diffrn_measured_fraction_theta_full 1.000
_diffrn_measured_fraction_theta_max 0.987
_diffrn_measurement_details
;
List of Runs (angles in degrees, time in seconds):

  1  \w      8.00  50.00   0.50    1.50    --   42.75 -99.00 -60.00   84
  2  \w     37.00  66.00   0.50    6.00    --  111.00 -77.00 -60.00   58
  3  \w     46.00 135.00   0.50    6.00    --  111.00 -45.00 -60.00  178
  4  \w    115.00 141.00   0.50    6.00    --  111.00 -77.00 -60.00   52
  5  \w    109.00 138.00   0.50    6.00    --  111.00 -61.00-150.00   58
  6  \w     80.00 121.00   0.50    6.00    --  111.00-125.00-150.00   82
  7  \w     77.00 104.00   0.50    6.00    --  111.00-125.00-180.00   54
  8  \w     61.00 109.00   0.50    6.00    --  111.00 -94.00-150.00   96
  9  \w     59.00  86.00   0.50    6.00    --  111.00 -61.00-150.00   54
 10  \w     42.00 121.00   0.50    6.00    --  111.00-125.00 -90.00  158
 11  \w     78.00 121.00   0.50    6.00    --  111.00-125.00   0.00   86
 12  \w     75.00 121.00   0.50    6.00    --  111.00-125.00  30.00   92
 13  \w     87.00 119.00   0.50    6.00    --  111.00-125.00 120.00   64
 14  \w     94.00 121.00   0.50    6.00    --  111.00 -77.00 150.00   54
 15  \w     61.00  88.00   0.50    6.00    --  111.00 -77.00 150.00   54
 16  \w     56.00 130.00   0.50    6.00    --  111.00 -45.00  90.00  148
 17  \w     88.00 131.00   0.50    6.00    --  111.00  30.00   0.00   86
 18  \w    117.00 178.00   0.50    6.00    --  111.00  45.00 -60.00  122
 19  \w    152.00 178.00   0.50    6.00    --  111.00  15.00-120.00   52
 20  \w    137.00 170.00   0.50    6.00    --  111.00  45.00 -90.00   66
 21  \w    101.00 177.00   0.50    6.00    --  111.00  45.00  30.00  152
 22  \w    138.00 178.00   0.50    6.00    --  111.00  45.00 150.00   80
 23  \w     94.00 178.00   0.50    6.00    --  111.00  30.00  90.00  168
 24  \w     87.00 119.00   0.50    6.00    --  111.00  45.00 150.00   64
 25  \w     53.00  84.00   0.50    6.00    --  111.00 -30.00  30.00   62
 26  \w     43.00 109.00   0.50    6.00    --  111.00 -94.00  90.00  132
 27  \w     71.00 109.00   0.50    6.00    --  111.00 -94.00   0.00   76
 28  \w     41.00 107.00   0.50    6.00    --  111.00-125.00 -30.00  132
 29  \w     31.00  79.00   0.50    6.00    --  111.00 -94.00 120.00   96
 30  \w     89.00 128.00   0.50    6.00    --  111.00  45.00 -90.00   78
 31  \w     73.00 127.00   0.50    6.00    --  111.00  15.00-120.00  108
 32  \w    -27.00  -2.00   0.50    1.50    --  -38.50 125.00-150.00   50
 33  \w    -89.00 -53.00   0.50    1.50    --  -38.50 125.00 -30.00   72
 34  \w   -104.00 -48.00   0.50    1.50    --  -38.50 -77.00-180.00  112
 35  \w   -111.00 -16.00   0.50    1.50    --  -38.50 -38.00 -30.00  190
 36  \w   -108.00 -25.00   0.50    1.50    --  -38.50 -38.00  60.00  166
 37  \w    -94.00  -2.00   0.50    1.50    --  -38.50 125.00-180.00  184
;
_diffrn_measurement_device 'four-circle diffractometer'
_diffrn_measurement_device_type 'SuperNova, Dual, Cu at zero, AtlasS2'
_diffrn_measurement_method '\w scans'
_diffrn_orient_matrix_type 'CrysAlisPro convention (1999,Acta A55,543-557)'
_diffrn_orient_matrix_UB_11 0.0014258000
_diffrn_orient_matrix_UB_12 -0.0903479000
_diffrn_orient_matrix_UB_13 -0.0179261000
_diffrn_orient_matrix_UB_21 0.0482561000
_diffrn_orient_matrix_UB_22 0.0137140000
_diffrn_orient_matrix_UB_23 -0.0614394000
_diffrn_orient_matrix_UB_31 0.0796905000
_diffrn_orient_matrix_UB_32 0.0121186000
_diffrn_orient_matrix_UB_33 0.0610786000
_diffrn_radiation_monochromator mirror
_diffrn_radiation_probe x-ray
_diffrn_radiation_type CuK\a
_diffrn_radiation_wavelength 1.54184
_diffrn_reflns_av_R_equivalents 0.0543
_diffrn_reflns_av_unetI/netI 0.0577
_diffrn_reflns_Laue_measured_fraction_full 1.000
_diffrn_reflns_Laue_measured_fraction_max 0.987
_diffrn_reflns_limit_h_max 21
_diffrn_reflns_limit_h_min -19
_diffrn_reflns_limit_k_max 21
_diffrn_reflns_limit_k_min -21
_diffrn_reflns_limit_l_max 22
_diffrn_reflns_limit_l_min -22
_diffrn_reflns_number 57825
_diffrn_reflns_point_group_measured_fraction_full 1.000
_diffrn_reflns_point_group_measured_fraction_max 0.987
_diffrn_reflns_theta_full 67.684
_diffrn_reflns_theta_max 76.693
_diffrn_reflns_theta_min 2.537
_diffrn_source 'micro-focus sealed X-ray tube'
_diffrn_source_type 'SuperNova (Cu) X-ray Source'
_exptl_absorpt_coefficient_mu 3.550
_exptl_absorpt_correction_T_max 0.841
_exptl_absorpt_correction_T_min 0.426
_exptl_absorpt_correction_type gaussian
_exptl_absorpt_process_details
;
CrysAlisPro 1.171.38.41 (Rigaku Oxford Diffraction, 2015)
Numerical absorption correction based on gaussian integration over
            a multifaceted crystal model
Empirical absorption correction using spherical harmonics,
 implemented in SCALE3 ABSPACK scaling algorithm.
;
_exptl_crystal_colour 'clear colourless'
_exptl_crystal_colour_lustre clear
_exptl_crystal_colour_primary colourless
_exptl_crystal_density_diffrn 1.276
_exptl_crystal_description needle
_exptl_crystal_F_000 2034
_exptl_crystal_size_max 0.482
_exptl_crystal_size_mid 0.108
_exptl_crystal_size_min 0.056
_refine_diff_density_max 1.910
_refine_diff_density_min -1.482
_refine_diff_density_rms 0.116
_refine_ls_extinction_method none
_refine_ls_goodness_of_fit_ref 1.053
_refine_ls_hydrogen_treatment constr
_refine_ls_matrix_type full
_refine_ls_number_parameters 1378
_refine_ls_number_reflns 21098
_refine_ls_number_restraints 518
_refine_ls_restrained_S_all 1.047
_refine_ls_R_factor_all 0.0818
_refine_ls_R_factor_gt 0.0771
_refine_ls_shift/su_max 0.000
_refine_ls_shift/su_mean 0.000
_refine_ls_structure_factor_coef Fsqd
_refine_ls_weighting_details 'w=1/[\s^2^(Fo^2^)+(0.1255P)^2^+10.0066P] where P=(Fo^2^+2Fc^2^)/3'
_refine_ls_weighting_scheme calc
_refine_ls_wR_factor_gt 0.2157
_refine_ls_wR_factor_ref 0.2214
_reflns_Friedel_coverage 0.000
_reflns_number_gt 19184
_reflns_number_total 21098
_reflns_threshold_expression 'I > 2\s(I)'
_cod_data_source_file c6dt01871h2.cif
_cod_data_source_block 22OTf
_cod_depositor_comments 'Adding full bibliography for 7039669--7039682.cif.'
_cod_original_cell_volume 5078.06(12)
_cod_original_formula_sum 'C91 H112 Ag Cl2 F9 N5 O10.50 P2 S3'
_cod_database_code 7039679
_chemical_oxdiff_formula C88H104AgCl2F9N4.5O10P2S3
_chemical_oxdiff_usercomment MeCN/Et2O
_shelx_space_group_comment
;
The symmetry employed for this shelxl refinement is uniquely defined
by the following loop, which should always be used as a source of
symmetry information in preference to the above space-group names.
They are only intended as comments.
;
_reflns_odcompleteness_completeness 100.00
_reflns_odcompleteness_iscentric 1
_reflns_odcompleteness_theta 66.97
_olex2_refinement_description
;
1. Fixed Uiso
 At 1.2 times of:
  All C(H) groups, All C(H,H) groups
 At 1.5 times of:
  All C(H,H,H) groups
2. Restrained distances
 C99-C98 \\sim C97-C96 \\sim C94-C95 \\sim C92-C93 \\sim C91-C90 \\sim C88-C89
\\sim C87_$1-C86_$1 ~
 C84_$1-C85_$1
 with sigma of 0.01
 O13-C98 \\sim O13-C97 \\sim O12-C94 \\sim O12-C93 \\sim O11-C90 \\sim O11-C89
\\sim O10_$1-C86_$1 ~
 O10_$1-C85_$1
 with sigma of 0.01
3. Uiso/Uaniso restraints and constraints
S2B \\sim O6A \\sim O4A \\sim S2A \\sim O5B \\sim O4B \\sim O6B: within 2A with
sigma of 0.01 and sigma for terminal atoms of 0.02
C101 \\sim C100 \\sim N5 \\sim C102 \\sim C103 \\sim N6: within 2A with sigma
of 0.01 and sigma for terminal atoms of 0.02
C87 \\sim O10 \\sim C85 \\sim C86 \\sim C84: within 2A with sigma of 0.01 and
sigma for terminal atoms of 0.02
C92 \\sim O12 \\sim C94 \\sim C93 \\sim C95 \\sim C91 \\sim O11 \\sim C90 \\sim
C89 \\sim C88 \\sim C98 \\sim C97 \\sim O13 \\sim C96 \\sim C99: within 2A with
sigma of 0.01 and sigma for terminal atoms of 0.02
C74A \\sim C79A \\sim C75A \\sim C78A \\sim C77A \\sim C76A \\sim C74B \\sim
C75B \\sim C76B \\sim C77B \\sim C78B \\sim C79B: within 2A with sigma of 0.01
and sigma for terminal atoms of 0.02
4. Others
 Sof(C74B)=Sof(C75B)=Sof(H75B)=Sof(C76B)=Sof(H76B)=Sof(C77B)=Sof(H77B)=
 Sof(C78B)=Sof(H78B)=Sof(C79B)=Sof(H79B)=1-FVAR(1)
 Sof(C74A)=Sof(C79A)=Sof(H79A)=Sof(C75A)=Sof(H75A)=Sof(C78A)=Sof(H78A)=
 Sof(C77A)=Sof(H77A)=Sof(C76A)=Sof(H76A)=FVAR(1)
 Sof(S2B)=Sof(O5B)=Sof(O4B)=Sof(O6B)=1-FVAR(2)
 Sof(O6A)=Sof(O5A)=Sof(O4A)=Sof(S2A)=FVAR(2)
 Sof(S3B)=1-FVAR(3)
 Sof(S3A)=FVAR(3)
 Sof(C102)=Sof(C103)=Sof(H10D)=Sof(H10E)=Sof(H10F)=Sof(N6)=1-FVAR(4)
 Sof(C101)=Sof(H10A)=Sof(H10B)=Sof(H10C)=Sof(C100)=Sof(N5)=FVAR(4)
 Fixed Sof: O10(0.5) C87(0.5) H87A(0.5) H87B(0.5) H87C(0.5) C85(0.5) H85A(0.5)
 H85B(0.5) C86(0.5) H86A(0.5) H86B(0.5) C84(0.5) H84A(0.5) H84B(0.5) H84C(0.5)
 O11(0.33333) C88(0.33333) H88A(0.33333) H88B(0.33333) H88C(0.33333)
 C97(0.33333) H97A(0.33333) H97B(0.33333) C91(0.33333) H91A(0.33333)
 H91B(0.33333) H91C(0.33333) C90(0.33333) H90A(0.33333) H90B(0.33333)
 C89(0.33333) H89A(0.33333) H89B(0.33333) O13(0.33333) C96(0.33333)
 H96A(0.33333) H96B(0.33333) H96C(0.33333) C98(0.33333) H98A(0.33333)
 H98B(0.33333) C99(0.33333) H99A(0.33333) H99B(0.33333) H99C(0.33333)
 O12(0.33333) C92(0.33333) H92A(0.33333) H92B(0.33333) H92C(0.33333)
 C94(0.33333) H94A(0.33333) H94B(0.33333) C93(0.33333) H93A(0.33333)
 H93B(0.33333) C95(0.33333) H95A(0.33333) H95B(0.33333) H95C(0.33333)
5.a Ternary CH refined with riding coordinates:
 C13(H13), C10(H10), C53(H53), C62(H62), C25(H25), C22(H22), C65(H65), C50(H50)
5.b Secondary CH2 refined with riding coordinates:
 C85(H85A,H85B), C86(H86A,H86B), C97(H97A,H97B), C90(H90A,H90B), C89(H89A,
 H89B), C98(H98A,H98B), C94(H94A,H94B), C93(H93A,H93B)
5.c Aromatic/amide H refined with riding coordinates:
 C35(H35), C6(H6), C39(H39), C73(H73), C70(H70), C7(H7), C8(H8), C37(H37),
 C33(H33), C29(H29), C38(H38), C60(H60), C69(H69), C20(H20), C36(H36), C71(H71),
  C31(H31), C32(H32), C72(H72), C48(H48), C30(H30), C58(H58), C59(H59),
 C46(H46), C47(H47), C19(H19), C18(H18), C79A(H79A), C75A(H75A), C78A(H78A),
 C77A(H77A), C76A(H76A), C75B(H75B), C76B(H76B), C77B(H77B), C78B(H78B),
 C79B(H79B)
5.d Idealised Me refined as rotating group:
 C54(H54A,H54B,H54C), C40(H40A,H40B,H40C), C14(H14A,H14B,H14C), C15(H15A,H15B,
 H15C), C12(H12A,H12B,H12C), C11(H11A,H11B,H11C), C80(H80A,H80B,H80C), C27(H27A,
 H27B,H27C), C23(H23A,H23B,H23C), C55(H55A,H55B,H55C), C24(H24A,H24B,H24C),
 C67(H67A,H67B,H67C), C66(H66A,H66B,H66C), C26(H26A,H26B,H26C), C52(H52A,H52B,
 H52C), C63(H63A,H63B,H63C), C64(H64A,H64B,H64C), C51(H51A,H51B,H51C),
 C101(H10A,H10B,H10C), C87(H87A,H87B,H87C), C84(H84A,H84B,H84C), C88(H88A,H88B,
 H88C), C91(H91A,H91B,H91C), C96(H96A,H96B,H96C), C99(H99A,H99B,H99C),
 C103(H10D,H10E,H10F), C92(H92A,H92B,H92C), C95(H95A,H95B,H95C)
;
_shelx_shelxl_version_number 2014/7
_olex2_submission_special_instructions 'No special instructions were received'
_oxdiff_exptl_absorpt_empirical_details
;
Empirical correction (ABSPACK) includes:
- Absorption correction using spherical harmonics
- Frame scaling
;
_oxdiff_exptl_absorpt_empirical_full_max 1.572
_oxdiff_exptl_absorpt_empirical_full_min 0.506

loop_
_space_group_symop_operation_xyz
'x, y, z'
'-x, -y, -z'

loop_
_atom_site_label
_atom_site_type_symbol
_atom_site_fract_x
_atom_site_fract_y
_atom_site_fract_z
_atom_site_U_iso_or_equiv
_atom_site_adp_type
_atom_site_occupancy
_atom_site_site_symmetry_order
_atom_site_calc_flag
_atom_site_refinement_flags_posn
_atom_site_refinement_flags_adp
_atom_site_refinement_flags_occupancy
_atom_site_disorder_assembly
_atom_site_disorder_group
Ag1 Ag 0.28702(2) 0.71349(2) 0.28772(2) 0.03009(10) Uani 1 1 d . . . . .
Cl1 Cl -0.04827(6) 0.73532(7) 0.29800(6) 0.0400(2) Uani 1 1 d . . . . .
P1 P 0.03245(6) 0.67548(6) 0.47206(6) 0.0302(2) Uani 1 1 d . . . . .
Cl2 Cl 0.63084(6) 0.73626(8) 0.29383(6) 0.0439(3) Uani 1 1 d . . . . .
P2 P 0.53685(7) 0.69262(8) 0.09689(6) 0.0397(3) Uani 1 1 d . . . . .
F8 F 0.9809(3) 0.3701(4) 0.1064(2) 0.0982(16) Uani 1 1 d . . . . .
F9 F 1.0439(3) 0.3281(4) 0.2045(3) 0.0978(17) Uani 1 1 d . . . . .
F7 F 0.9193(3) 0.2804(3) 0.1514(3) 0.0945(15) Uani 1 1 d . . . . .
C83 C 0.9744(4) 0.3457(4) 0.1724(3) 0.0641(16) Uani 1 1 d . . . . .
S3B S 0.9209(8) 0.3804(9) 0.2399(7) 0.053(4) Uiso 0.131(7) 1 d . . P A 2
S1 S 0.81749(9) 0.87767(8) 0.36283(9) 0.0530(3) Uani 1 1 d . . . . .
S2B S 0.5306(5) 0.3837(5) 0.2061(5) 0.0584(18) Uani 0.345(9) 1 d . U P B 2
N1 N 0.16022(19) 0.6874(2) 0.38916(18) 0.0284(6) Uani 1 1 d . . . . .
N2 N 0.1052(2) 0.7287(2) 0.2881(2) 0.0332(7) Uani 1 1 d . . . . .
F3 F 0.7996(3) 0.9723(2) 0.4839(2) 0.0707(10) Uani 1 1 d . . . . .
N3 N 0.4091(2) 0.6941(2) 0.17881(19) 0.0331(7) Uani 1 1 d . . . . .
F2 F 0.7170(2) 0.8596(3) 0.4542(2) 0.0785(12) Uani 1 1 d . . . . .
N4 N 0.4747(2) 0.7277(2) 0.29617(19) 0.0317(7) Uani 1 1 d . . . . .
F1 F 0.8401(3) 0.8654(2) 0.5083(2) 0.0741(11) Uani 1 1 d . . . . .
O7 O 0.9428(3) 0.3896(3) 0.3031(2) 0.0649(11) Uani 1 1 d . . . A 1
C2 C 0.0786(2) 0.6900(2) 0.3934(2) 0.0303(8) Uani 1 1 d . . . . .
O8 O 1.0071(3) 0.4907(3) 0.2471(2) 0.0625(11) Uani 1 1 d . . . A 1
O9 O 0.8677(3) 0.4329(3) 0.1936(2) 0.0619(11) Uani 1 1 d . . . A 1
O1 O 0.7974(2) 0.7927(2) 0.3382(2) 0.0567(9) Uani 1 1 d . . . . .
C42 C 0.4910(2) 0.6982(3) 0.1776(2) 0.0327(8) Uani 1 1 d . . . . .
C13 C 0.1664(2) 0.5184(3) 0.3820(2) 0.0336(8) Uani 1 1 d . . . . .
H13 H 0.1142 0.5374 0.3657 0.040 Uiso 1 1 calc R . . . .
C43 C 0.5307(3) 0.7192(3) 0.2528(2) 0.0336(8) Uani 1 1 d . . . . .
O3 O 0.9034(3) 0.9085(3) 0.3816(3) 0.0681(12) Uani 1 1 d . . . . .
C41 C 0.3974(3) 0.7127(3) 0.2510(2) 0.0317(8) Uani 1 1 d . . . . .
C5 C 0.2638(2) 0.7248(3) 0.5081(2) 0.0323(8) Uani 1 1 d . . . . .
C34 C -0.0730(2) 0.6394(3) 0.4322(2) 0.0339(8) Uani 1 1 d . . . . .
F5 F 0.3910(3) 0.3228(4) 0.2310(4) 0.114(2) Uani 1 1 d . . . . .
C3 C 0.0464(2) 0.7162(2) 0.3285(2) 0.0320(8) Uani 1 1 d . . . . .
C54 C 0.3027(3) 0.5077(3) 0.1754(3) 0.0441(10) Uani 1 1 d . . . . .
H54A H 0.3264 0.4667 0.2001 0.066 Uiso 1 1 calc GR . . . .
H54B H 0.2452 0.4877 0.1524 0.066 Uiso 1 1 calc GR . . . .
H54C H 0.3086 0.5562 0.2139 0.066 Uiso 1 1 calc GR . . . .
C4 C 0.2176(2) 0.6643(3) 0.4487(2) 0.0300(8) Uani 1 1 d . . . . .
C1 C 0.1756(2) 0.7106(2) 0.3252(2) 0.0295(7) Uani 1 1 d . . . . .
C28 C 0.0475(2) 0.7680(3) 0.5373(2) 0.0351(8) Uani 1 1 d . . . . .
C9 C 0.2202(2) 0.5828(3) 0.4454(2) 0.0306(8) Uani 1 1 d . . . . .
C35 C -0.0962(3) 0.5647(3) 0.3836(2) 0.0368(9) Uani 1 1 d . . . . .
H35 H -0.0566 0.5349 0.3704 0.044 Uiso 1 1 calc R . . . .
O2 O 0.7669(3) 0.9225(3) 0.3192(3) 0.0748(13) Uani 1 1 d . . . . .
C6 C 0.3168(3) 0.7007(3) 0.5663(3) 0.0410(10) Uani 1 1 d . . . . .
H6 H 0.3503 0.7401 0.6072 0.049 Uiso 1 1 calc R . . . .
C39 C -0.1300(3) 0.6833(3) 0.4526(3) 0.0392(9) Uani 1 1 d . . . . .
H39 H -0.1136 0.7335 0.4864 0.047 Uiso 1 1 calc R . . . .
C73 C 0.6218(3) 0.5787(3) 0.1473(3) 0.0416(10) Uani 1 1 d . . . . .
H73 H 0.5710 0.5508 0.1501 0.050 Uiso 1 1 calc R . . . .
C40 C 0.0716(3) 0.6023(3) 0.5226(2) 0.0341(8) Uani 1 1 d . . . . .
H40A H 0.0660 0.5521 0.4864 0.051 Uiso 1 1 calc GR . . . .
H40B H 0.0415 0.5931 0.5619 0.051 Uiso 1 1 calc GR . . . .
H40C H 0.1289 0.6217 0.5470 0.051 Uiso 1 1 calc GR . . . .
C70 C 0.7700(3) 0.6614(4) 0.1392(3) 0.0503(12) Uani 1 1 d . . . . .
H70 H 0.8209 0.6891 0.1362 0.060 Uiso 1 1 calc R . . . .
C61 C 0.5123(3) 0.7096(3) 0.4293(2) 0.0420(10) Uani 1 1 d . . . . .
C7 C 0.3213(3) 0.6207(3) 0.5657(3) 0.0433(10) Uani 1 1 d . . . . .
H7 H 0.3569 0.6057 0.6064 0.052 Uiso 1 1 calc R . . . .
C56 C 0.4974(2) 0.7613(3) 0.3779(2) 0.0361(9) Uani 1 1 d . . . . .
C8 C 0.2737(3) 0.5622(3) 0.5056(3) 0.0379(9) Uani 1 1 d . . . . .
H8 H 0.2776 0.5076 0.5054 0.045 Uiso 1 1 calc R . . . .
C37 C -0.2352(3) 0.5787(3) 0.3735(3) 0.0437(10) Uani 1 1 d . . . . .
H37 H -0.2911 0.5584 0.3526 0.052 Uiso 1 1 calc R . . . .
O6A O 0.6046(12) 0.4113(10) 0.2633(9) 0.076(4) Uani 0.655(9) 1 d . U P B 1
C44 C 0.3447(3) 0.6753(3) 0.1096(2) 0.0392(10) Uani 1 1 d . . . . .
C10 C 0.2577(3) 0.8127(3) 0.5115(3) 0.0373(9) Uani 1 1 d . . . . .
H10 H 0.2036 0.8158 0.4800 0.045 Uiso 1 1 calc R . . . .
C14 C 0.2032(3) 0.5053(3) 0.3115(3) 0.0392(9) Uani 1 1 d . . . . .
H14A H 0.2144 0.5563 0.2943 0.059 Uiso 1 1 calc GR . . . .
H14B H 0.1650 0.4667 0.2701 0.059 Uiso 1 1 calc GR . . . .
H14C H 0.2536 0.4846 0.3251 0.059 Uiso 1 1 calc GR . . . .
C53 C 0.3462(3) 0.5270(3) 0.1131(2) 0.0409(10) Uani 1 1 d . . . . .
H53 H 0.4048 0.5457 0.1382 0.049 Uiso 1 1 calc R . . . .
C33 C 0.0397(3) 0.8376(3) 0.5090(3) 0.0386(9) Uani 1 1 d . . . . .
H33 H 0.0278 0.8362 0.4552 0.046 Uiso 1 1 calc R . . . .
C16 C 0.0932(3) 0.7646(3) 0.2193(3) 0.0380(9) Uani 1 1 d . . . . .
C15 C 0.1467(3) 0.4384(3) 0.4075(3) 0.0417(10) Uani 1 1 d . . . . .
H15A H 0.1948 0.4130 0.4143 0.063 Uiso 1 1 calc GR . . . .
H15B H 0.1028 0.4033 0.3683 0.063 Uiso 1 1 calc GR . . . .
H15C H 0.1298 0.4476 0.4563 0.063 Uiso 1 1 calc GR . . . .
C68 C 0.6274(3) 0.6527(3) 0.1237(2) 0.0357(9) Uani 1 1 d . . . . .
C29 C 0.0637(4) 0.7682(3) 0.6164(3) 0.0480(11) Uani 1 1 d . . . . .
H29 H 0.0673 0.7198 0.6351 0.058 Uiso 1 1 calc R . . . .
C62 C 0.5009(3) 0.8996(3) 0.3408(3) 0.0464(11) Uani 1 1 d . . . . .
H62 H 0.4894 0.8647 0.2889 0.056 Uiso 1 1 calc R . . . .
C38 C -0.2117(3) 0.6522(3) 0.4224(3) 0.0441(10) Uani 1 1 d . . . . .
H38 H -0.2516 0.6817 0.4355 0.053 Uiso 1 1 calc R . . . .
C60 C 0.5364(3) 0.7454(4) 0.5072(3) 0.0554(14) Uani 1 1 d . . . . .
H60 H 0.5456 0.7128 0.5449 0.066 Uiso 1 1 calc R . . . .
C21 C 0.0622(3) 0.7138(3) 0.1486(3) 0.0454(11) Uani 1 1 d . . . . .
C25 C 0.0423(3) 0.6238(3) 0.1408(3) 0.0443(10) Uani 1 1 d . . . . .
H25 H 0.0354 0.6122 0.1918 0.053 Uiso 1 1 calc R . . . .
C49 C 0.3156(3) 0.5946(3) 0.0772(2) 0.0413(10) Uani 1 1 d . . . . .
C12 C 0.2647(3) 0.8571(3) 0.5929(3) 0.0449(10) Uani 1 1 d . . . . .
H12A H 0.2248 0.8291 0.6160 0.067 Uiso 1 1 calc GR . . . .
H12B H 0.2547 0.9117 0.5912 0.067 Uiso 1 1 calc GR . . . .
H12C H 0.3192 0.8591 0.6238 0.067 Uiso 1 1 calc GR . . . .
C69 C 0.7010(3) 0.6945(3) 0.1196(3) 0.0433(10) Uani 1 1 d . . . . .
H69 H 0.7042 0.7449 0.1038 0.052 Uiso 1 1 calc R . . . .
C20 C 0.0500(4) 0.7509(4) 0.0837(3) 0.0641(16) Uani 1 1 d . . . . .
H20 H 0.0312 0.7191 0.0338 0.077 Uiso 1 1 calc R . . . .
C57 C 0.5100(3) 0.8445(3) 0.3983(3) 0.0429(10) Uani 1 1 d . . . . .
C36 C -0.1782(3) 0.5346(3) 0.3548(3) 0.0427(10) Uani 1 1 d . . . . .
H36 H -0.1949 0.4836 0.3222 0.051 Uiso 1 1 calc R . . . .
C22 C 0.1356(3) 0.9029(3) 0.3091(3) 0.0470(11) Uani 1 1 d . . . . .
H22 H 0.1441 0.8685 0.3489 0.056 Uiso 1 1 calc R . . . .
C71 C 0.7654(3) 0.5886(4) 0.1630(3) 0.0508(13) Uani 1 1 d . . . . .
H71 H 0.8133 0.5670 0.1771 0.061 Uiso 1 1 calc R . . . .
C31 C 0.0675(4) 0.9101(3) 0.6389(3) 0.0533(12) Uani 1 1 d . . . . .
H31 H 0.0753 0.9593 0.6738 0.064 Uiso 1 1 calc R . . . .
C65 C 0.5052(3) 0.6203(3) 0.4022(3) 0.0433(10) Uani 1 1 d . . . . .
H65 H 0.5162 0.6124 0.3496 0.052 Uiso 1 1 calc R . . . .
C11 C 0.3227(3) 0.8546(3) 0.4767(3) 0.0498(12) Uani 1 1 d . . . . .
H11A H 0.3765 0.8516 0.5062 0.075 Uiso 1 1 calc GR . . . .
H11B H 0.3171 0.9108 0.4783 0.075 Uiso 1 1 calc GR . . . .
H11C H 0.3161 0.8282 0.4233 0.075 Uiso 1 1 calc GR . . . .
C32 C 0.0494(3) 0.9094(3) 0.5598(3) 0.0452(10) Uani 1 1 d . . . . .
H32 H 0.0438 0.9576 0.5410 0.054 Uiso 1 1 calc R . . . .
C72 C 0.6914(3) 0.5467(3) 0.1665(3) 0.0471(11) Uani 1 1 d . . . . .
H72 H 0.6884 0.4962 0.1820 0.057 Uiso 1 1 calc R . . . .
C45 C 0.3207(3) 0.7393(4) 0.0772(3) 0.0508(12) Uani 1 1 d . . . . .
C48 C 0.2576(3) 0.5792(4) 0.0080(3) 0.0539(14) Uani 1 1 d . . . . .
H48 H 0.2358 0.5254 -0.0165 0.065 Uiso 1 1 calc R . . . .
C30 C 0.0743(4) 0.8404(4) 0.6670(3) 0.0581(14) Uani 1 1 d . . . . .
H30 H 0.0862 0.8417 0.7208 0.070 Uiso 1 1 calc R . . . .
F6 F 0.4957(4) 0.2780(4) 0.2811(5) 0.143(3) Uani 1 1 d . . . . .
C58 C 0.5347(3) 0.8762(4) 0.4766(3) 0.0549(14) Uani 1 1 d . . . . .
H58 H 0.5432 0.9325 0.4935 0.066 Uiso 1 1 calc R . . . .
C59 C 0.5470(4) 0.8273(4) 0.5298(3) 0.0636(17) Uani 1 1 d . . . . .
H59 H 0.5631 0.8503 0.5829 0.076 Uiso 1 1 calc R . . . .
C80 C 0.4746(3) 0.6273(4) 0.0143(3) 0.0573(15) Uani 1 1 d . . . . .
H80A H 0.4603 0.5744 0.0267 0.086 Uiso 1 1 calc GR . . . .
H80B H 0.5039 0.6228 -0.0270 0.086 Uiso 1 1 calc GR . . . .
H80C H 0.4252 0.6487 -0.0025 0.086 Uiso 1 1 calc GR . . . .
O5A O 0.4886(4) 0.4784(4) 0.2342(4) 0.0600(19) Uani 0.655(9) 1 d . . P B 1
C17 C 0.1087(3) 0.8480(3) 0.2299(3) 0.0466(11) Uani 1 1 d . . . . .
C46 C 0.2614(4) 0.7195(5) 0.0079(3) 0.0635(17) Uani 1 1 d . . . . .
H46 H 0.2423 0.7609 -0.0160 0.076 Uiso 1 1 calc R . . . .
C27 C -0.0365(3) 0.5874(4) 0.0823(3) 0.0560(13) Uani 1 1 d . . . . .
H27A H -0.0794 0.6165 0.0932 0.084 Uiso 1 1 calc GR . . . .
H27B H -0.0515 0.5311 0.0854 0.084 Uiso 1 1 calc GR . . . .
H27C H -0.0293 0.5913 0.0305 0.084 Uiso 1 1 calc GR . . . .
F4 F 0.4702(4) 0.3702(5) 0.3415(4) 0.133(3) Uani 1 1 d . . . . .
C23 C 0.2145(4) 0.9584(5) 0.3165(4) 0.0687(17) Uani 1 1 d . . . . .
H23A H 0.2567 0.9268 0.3095 0.103 Uiso 1 1 calc GR . . . .
H23B H 0.2301 0.9925 0.3676 0.103 Uiso 1 1 calc GR . . . .
H23C H 0.2077 0.9920 0.2773 0.103 Uiso 1 1 calc GR . . . .
C55 C 0.3395(4) 0.4500(4) 0.0554(3) 0.0578(14) Uani 1 1 d . . . . .
H55A H 0.3619 0.4098 0.0823 0.087 Uiso 1 1 calc GR . . . .
H55B H 0.3698 0.4611 0.0166 0.087 Uiso 1 1 calc GR . . . .
H55C H 0.2826 0.4297 0.0303 0.087 Uiso 1 1 calc GR . . . .
C47 C 0.2311(4) 0.6413(5) -0.0255(3) 0.0659(18) Uani 1 1 d . . . . .
H47 H 0.1913 0.6293 -0.0724 0.079 Uiso 1 1 calc R . . . .
C81 C 0.7909(3) 0.8950(3) 0.4569(3) 0.0516(12) Uani 1 1 d . . . . .
C24 C 0.0710(4) 0.9511(4) 0.3244(5) 0.0688(17) Uani 1 1 d . . . . .
H24A H 0.0672 0.9908 0.2908 0.103 Uiso 1 1 calc GR . . . .
H24B H 0.0852 0.9785 0.3782 0.103 Uiso 1 1 calc GR . . . .
H24C H 0.0188 0.9153 0.3141 0.103 Uiso 1 1 calc GR . . . .
C74A C 0.5543(15) 0.7854(14) 0.0751(19) 0.057(3) Uani 0.538(12) 1 d . U P C 1
C67 C 0.5667(3) 0.5821(4) 0.4529(4) 0.0598(15) Uani 1 1 d . . . . .
H67A H 0.6208 0.6142 0.4620 0.090 Uiso 1 1 calc GR . . . .
H67B H 0.5668 0.5277 0.4269 0.090 Uiso 1 1 calc GR . . . .
H67C H 0.5516 0.5799 0.5021 0.090 Uiso 1 1 calc GR . . . .
C19 C 0.0651(5) 0.8331(4) 0.0924(4) 0.076(2) Uani 1 1 d . . . . .
H19 H 0.0556 0.8571 0.0482 0.091 Uiso 1 1 calc R . . . .
C66 C 0.4211(3) 0.5772(4) 0.3955(4) 0.0666(17) Uani 1 1 d . . . . .
H66A H 0.4083 0.5836 0.4463 0.100 Uiso 1 1 calc GR . . . .
H66B H 0.4173 0.5203 0.3752 0.100 Uiso 1 1 calc GR . . . .
H66C H 0.3825 0.5998 0.3607 0.100 Uiso 1 1 calc GR . . . .
C26 C 0.1108(4) 0.5838(4) 0.1209(4) 0.0664(17) Uani 1 1 d . . . . .
H26A H 0.1145 0.5881 0.0683 0.100 Uiso 1 1 calc GR . . . .
H26B H 0.1004 0.5272 0.1250 0.100 Uiso 1 1 calc GR . . . .
H26C H 0.1618 0.6102 0.1566 0.100 Uiso 1 1 calc GR . . . .
C82 C 0.4664(4) 0.3426(5) 0.2685(4) 0.0728(19) Uani 1 1 d . . . . .
C18 C 0.0938(5) 0.8814(4) 0.1641(4) 0.0653(16) Uani 1 1 d . . . . .
H18 H 0.1035 0.9379 0.1685 0.078 Uiso 1 1 calc R . . . .
C79A C 0.5408(12) 0.7925(10) -0.0035(12) 0.063(3) Uani 0.538(12) 1 d . U P C 1
H79A H 0.5222 0.7469 -0.0434 0.076 Uiso 0.538(12) 1 calc R . P C 1
C52 C 0.3719(5) 0.8800(5) 0.0564(4) 0.0707(18) Uani 1 1 d . . . . .
H52A H 0.4056 0.8553 0.0252 0.106 Uiso 1 1 calc GR . . . .
H52B H 0.4011 0.9326 0.0849 0.106 Uiso 1 1 calc GR . . . .
H52C H 0.3215 0.8863 0.0230 0.106 Uiso 1 1 calc GR . . . .
C50 C 0.3523(5) 0.8263(4) 0.1135(4) 0.0644(16) Uani 1 1 d . . . . .
H50 H 0.4032 0.8290 0.1530 0.077 Uiso 1 1 calc R . . . .
C63 C 0.4281(7) 0.9410(7) 0.3428(6) 0.103(3) Uani 1 1 d . . . . .
H63A H 0.3800 0.9009 0.3382 0.154 Uiso 1 1 calc GR . . . .
H63B H 0.4195 0.9700 0.3000 0.154 Uiso 1 1 calc GR . . . .
H63C H 0.4380 0.9788 0.3914 0.154 Uiso 1 1 calc GR . . . .
C64 C 0.5777(6) 0.9586(6) 0.3470(7) 0.107(4) Uani 1 1 d . . . . .
H64A H 0.5883 0.9982 0.3946 0.161 Uiso 1 1 calc GR . . . .
H64B H 0.5710 0.9860 0.3029 0.161 Uiso 1 1 calc GR . . . .
H64C H 0.6233 0.9298 0.3474 0.161 Uiso 1 1 calc GR . . . .
C51 C 0.2903(7) 0.8588(5) 0.1548(5) 0.092(3) Uani 1 1 d . . . . .
H51A H 0.2427 0.8640 0.1167 0.138 Uiso 1 1 calc GR . . . .
H51B H 0.3145 0.9113 0.1867 0.138 Uiso 1 1 calc GR . . . .
H51C H 0.2740 0.8217 0.1873 0.138 Uiso 1 1 calc GR . . . .
C75A C 0.5813(10) 0.8528(9) 0.1315(10) 0.061(2) Uani 0.538(12) 1 d . U P C 1
H75A H 0.5884 0.8475 0.1838 0.073 Uiso 0.538(12) 1 calc R . P C 1
C78A C 0.5565(11) 0.8715(10) -0.0198(10) 0.074(3) Uani 0.538(12) 1 d . U P C 1
H78A H 0.5486 0.8781 -0.0718 0.088 Uiso 0.538(12) 1 calc R . P C 1
C77A C 0.5834(12) 0.9396(11) 0.0390(11) 0.077(3) Uani 0.538(12) 1 d . U P C 1
H77A H 0.5909 0.9917 0.0272 0.093 Uiso 0.538(12) 1 calc R . P C 1
C76A C 0.5983(11) 0.9287(9) 0.1139(10) 0.073(2) Uani 0.538(12) 1 d . U P C 1
H76A H 0.6205 0.9735 0.1542 0.088 Uiso 0.538(12) 1 calc R . P C 1
O4A O 0.5166(6) 0.3706(7) 0.1510(4) 0.085(3) Uani 0.655(9) 1 d . U P B 1
C74B C 0.5698(18) 0.7982(17) 0.081(2) 0.058(3) Uani 0.462(12) 1 d . U P C 2
C75B C 0.6162(13) 0.8537(12) 0.1468(12) 0.067(3) Uani 0.462(12) 1 d . U P C 2
H75B H 0.6271 0.8391 0.1960 0.080 Uiso 0.462(12) 1 calc R . P C 2
C76B C 0.6455(14) 0.9309(11) 0.1365(11) 0.075(3) Uani 0.462(12) 1 d . U P C 2
H76B H 0.6768 0.9697 0.1790 0.089 Uiso 0.462(12) 1 calc R . P C 2
C77B C 0.6285(14) 0.9502(11) 0.0643(11) 0.077(3) Uani 0.462(12) 1 d . U P C 2
H77B H 0.6471 1.0032 0.0586 0.093 Uiso 0.462(12) 1 calc R . P C 2
C78B C 0.5874(13) 0.8979(12) 0.0029(12) 0.071(3) Uani 0.462(12) 1 d . U P C 2
H78B H 0.5771 0.9140 -0.0456 0.085 Uiso 0.462(12) 1 calc R . P C 2
C79B C 0.5584(14) 0.8180(11) 0.0084(13) 0.062(3) Uani 0.462(12) 1 d . U P C 2
H79B H 0.5321 0.7793 -0.0361 0.074 Uiso 0.462(12) 1 calc R . P C 2
C101 C 0.2712(19) 0.7177(17) 0.7773(13) 0.091(5) Uani 0.591(14) 1 d . U P D 1
H10A H 0.2645 0.7190 0.7224 0.136 Uiso 0.591(14) 1 calc GR . P D 1
H10B H 0.2303 0.6754 0.7844 0.136 Uiso 0.591(14) 1 calc GR . P D 1
H10C H 0.3253 0.7070 0.7979 0.136 Uiso 0.591(14) 1 calc GR . P D 1
C100 C 0.2612(15) 0.7983(12) 0.8196(10) 0.108(4) Uani 0.591(14) 1 d . U P D 1
N5 N 0.2516(14) 0.8580(11) 0.8517(10) 0.139(7) Uani 0.591(14) 1 d . U P D 1
S2A S 0.5271(2) 0.4096(3) 0.2284(2) 0.0484(8) Uani 0.655(9) 1 d . U P B 1
O5B O 0.4912(8) 0.4348(9) 0.1632(7) 0.063(3) Uani 0.345(9) 1 d . U P B 2
O4B O 0.5354(12) 0.3083(12) 0.1604(9) 0.088(4) Uani 0.345(9) 1 d . U P B 2
O6B O 0.609(2) 0.4297(14) 0.2803(13) 0.052(4) Uani 0.345(9) 1 d . U P B 2
O10 O 0.8319(8) 0.8084(7) 0.0372(6) 0.096(3) Uani 0.5 1 d D U P . .
C87 C 0.8603(11) 0.8933(13) 0.1578(9) 0.096(5) Uani 0.5 1 d D U P . .
H87A H 0.9097 0.8704 0.1693 0.143 Uiso 0.5 1 calc GR . P . .
H87B H 0.8197 0.8680 0.1820 0.143 Uiso 0.5 1 calc GR . P . .
H87C H 0.8726 0.9510 0.1779 0.143 Uiso 0.5 1 calc GR . P . .
C85 C 0.8037(14) 0.7739(13) -0.0393(9) 0.110(5) Uani 0.5 1 d D U P . .
H85A H 0.7448 0.7567 -0.0460 0.132 Uiso 0.5 1 calc R . P . .
H85B H 0.8099 0.8184 -0.0677 0.132 Uiso 0.5 1 calc R . P . .
C86 C 0.8318(14) 0.8804(11) 0.0829(10) 0.112(5) Uani 0.5 1 d D U P . .
H86A H 0.8624 0.9227 0.0630 0.134 Uiso 0.5 1 calc R . P . .
H86B H 0.7751 0.8894 0.0741 0.134 Uiso 0.5 1 calc R . P . .
C84 C 0.8282(17) 0.7145(14) -0.0779(14) 0.132(8) Uani 0.5 1 d D U P . .
H84A H 0.7984 0.7039 -0.1316 0.199 Uiso 0.5 1 calc GR . P . .
H84B H 0.8184 0.6665 -0.0556 0.199 Uiso 0.5 1 calc GR . P . .
H84C H 0.8862 0.7288 -0.0752 0.199 Uiso 0.5 1 calc GR . P . .
O11 O 0.1205(11) 0.1396(10) 0.2182(11) 0.090(4) Uani 0.3333 1 d D U P E 2
C88 C 0.0213(17) 0.0790(13) 0.1040(11) 0.081(6) Uani 0.3333 1 d D U P E 2
H88A H -0.0098 0.1103 0.0719 0.121 Uiso 0.3333 1 calc GR . P E 2
H88B H -0.0116 0.0266 0.1006 0.121 Uiso 0.3333 1 calc GR . P E 2
H88C H 0.0704 0.0717 0.0860 0.121 Uiso 0.3333 1 calc GR . P E 2
C97 C 0.3367(17) 0.101(3) 0.184(2) 0.110(5) Uani 0.3333 1 d D U P F 1
H97A H 0.3283 0.0970 0.2359 0.132 Uiso 0.3333 1 calc R . P F 1
H97B H 0.3445 0.1592 0.1823 0.132 Uiso 0.3333 1 calc R . P F 1
C91 C 0.2159(18) 0.210(2) 0.328(2) 0.108(6) Uani 0.3333 1 d D U P E 2
H91A H 0.2365 0.2561 0.3080 0.163 Uiso 0.3333 1 calc GR . P E 2
H91B H 0.2479 0.1675 0.3195 0.163 Uiso 0.3333 1 calc GR . P E 2
H91C H 0.2199 0.2253 0.3835 0.163 Uiso 0.3333 1 calc GR . P E 2
C90 C 0.1395(18) 0.1826(18) 0.2929(14) 0.096(4) Uani 0.3333 1 d D U P E 2
H90A H 0.1114 0.2292 0.2928 0.115 Uiso 0.3333 1 calc R . P E 2
H90B H 0.1156 0.1483 0.3248 0.115 Uiso 0.3333 1 calc R . P E 2
C89 C 0.0411(13) 0.1171(14) 0.1758(12) 0.088(5) Uani 0.3333 1 d D U P E 2
H89A H 0.0122 0.0835 0.2051 0.105 Uiso 0.3333 1 calc R . P E 2
H89B H 0.0176 0.1666 0.1766 0.105 Uiso 0.3333 1 calc R . P E 2
O13 O 0.4112(13) 0.0790(13) 0.1824(14) 0.111(4) Uani 0.3333 1 d D U P F 1
C96 C 0.2665(17) 0.0703(18) 0.1366(18) 0.101(6) Uani 0.3333 1 d D U P F 1
H96A H 0.2687 0.0790 0.0847 0.151 Uiso 0.3333 1 calc GR . P F 1
H96B H 0.2239 0.0960 0.1535 0.151 Uiso 0.3333 1 calc GR . P F 1
H96C H 0.2548 0.0127 0.1362 0.151 Uiso 0.3333 1 calc GR . P F 1
C98 C 0.4900(14) 0.114(2) 0.2198(19) 0.113(6) Uani 0.3333 1 d D U P F 1
H98A H 0.4923 0.1724 0.2245 0.135 Uiso 0.3333 1 calc R . P F 1
H98B H 0.4973 0.1027 0.2726 0.135 Uiso 0.3333 1 calc R . P F 1
C99 C 0.555(2) 0.098(3) 0.196(2) 0.117(8) Uani 0.3333 1 d D U P F 1
H99A H 0.5453 0.0946 0.1403 0.176 Uiso 0.3333 1 calc GR . P F 1
H99B H 0.5678 0.0476 0.2094 0.176 Uiso 0.3333 1 calc GR . P F 1
H99C H 0.6008 0.1415 0.2211 0.176 Uiso 0.3333 1 calc GR . P F 1
C102 C 0.333(2) 0.7979(18) 0.8093(16) 0.116(5) Uani 0.409(14) 1 d . U P D 2
C103 C 0.287(3) 0.731(3) 0.795(2) 0.110(7) Uani 0.409(14) 1 d . U P D 2
H10D H 0.2487 0.7251 0.7456 0.165 Uiso 0.409(14) 1 calc GR . P D 2
H10E H 0.2564 0.7284 0.8356 0.165 Uiso 0.409(14) 1 calc GR . P D 2
H10F H 0.3188 0.6884 0.7939 0.165 Uiso 0.409(14) 1 calc GR . P D 2
N6 N 0.379(2) 0.8564(19) 0.8216(19) 0.161(10) Uani 0.409(14) 1 d . U P D 2
O12 O 0.2453(12) 0.1535(12) 0.2569(13) 0.100(4) Uani 0.3333 1 d D U P G 3
C92 C 0.1626(19) 0.200(2) 0.331(2) 0.107(6) Uani 0.3333 1 d D U P G 3
H92A H 0.1386 0.2206 0.2852 0.161 Uiso 0.3333 1 calc GR . P G 3
H92B H 0.1639 0.2383 0.3770 0.161 Uiso 0.3333 1 calc GR . P G 3
H92C H 0.1302 0.1487 0.3314 0.161 Uiso 0.3333 1 calc GR . P G 3
C94 C 0.3214(15) 0.133(2) 0.2638(19) 0.108(5) Uani 0.3333 1 d D U P G 3
H94A H 0.3603 0.1793 0.2962 0.129 Uiso 0.3333 1 calc R . P G 3
H94B H 0.3224 0.0890 0.2936 0.129 Uiso 0.3333 1 calc R . P G 3
C93 C 0.2370(19) 0.190(2) 0.3279(16) 0.099(5) Uani 0.3333 1 d D U P G 3
H93A H 0.2557 0.1573 0.3664 0.118 Uiso 0.3333 1 calc R . P G 3
H93B H 0.2728 0.2429 0.3428 0.118 Uiso 0.3333 1 calc R . P G 3
C95 C 0.351(3) 0.110(4) 0.204(2) 0.113(6) Uani 0.3333 1 d D U P G 3
H95A H 0.3071 0.0789 0.1618 0.169 Uiso 0.3333 1 calc GR . P G 3
H95B H 0.3920 0.0774 0.2175 0.169 Uiso 0.3333 1 calc GR . P G 3
H95C H 0.3752 0.1576 0.1870 0.169 Uiso 0.3333 1 calc GR . P G 3
S3A S 0.94343(8) 0.42331(10) 0.23572(7) 0.0405(6) Uani 0.869(7) 1 d . . P A 1

loop_
_atom_site_aniso_label
_atom_site_aniso_U_11
_atom_site_aniso_U_22
_atom_site_aniso_U_33
_atom_site_aniso_U_23
_atom_site_aniso_U_13
_atom_site_aniso_U_12
Ag1 0.02592(15) 0.03771(17) 0.02411(15) 0.00230(10) 0.00371(10) 0.00370(11)
Cl1 0.0309(5) 0.0489(6) 0.0395(5) 0.0114(4) 0.0023(4) 0.0099(4)
P1 0.0243(4) 0.0347(5) 0.0301(5) 0.0040(4) 0.0055(4) 0.0041(4)
Cl2 0.0302(5) 0.0595(6) 0.0343(5) -0.0037(4) 0.0060(4) -0.0028(4)
P2 0.0427(6) 0.0543(7) 0.0269(5) 0.0100(4) 0.0128(4) 0.0145(5)
F8 0.102(4) 0.147(5) 0.048(2) 0.000(2) 0.023(2) 0.041(3)
F9 0.074(3) 0.129(4) 0.077(3) -0.018(3) -0.008(2) 0.052(3)
F7 0.083(3) 0.072(3) 0.101(3) -0.026(2) -0.009(3) 0.014(2)
C83 0.057(3) 0.081(4) 0.043(3) -0.007(3) -0.003(2) 0.017(3)
S1 0.0510(7) 0.0483(6) 0.0585(7) 0.0096(6) 0.0107(6) 0.0076(5)
S2B 0.058(3) 0.070(4) 0.038(4) 0.014(3) -0.002(3) -0.005(3)
N1 0.0239(15) 0.0337(16) 0.0258(15) 0.0035(12) 0.0037(12) 0.0040(12)
N2 0.0335(18) 0.0374(17) 0.0268(16) 0.0056(13) 0.0037(13) 0.0050(14)
F3 0.080(3) 0.058(2) 0.076(2) 0.0013(17) 0.021(2) 0.0225(18)
N3 0.0302(17) 0.0462(19) 0.0229(15) 0.0039(13) 0.0061(13) 0.0089(14)
F2 0.051(2) 0.113(3) 0.060(2) 0.008(2) 0.0101(16) -0.009(2)
N4 0.0255(16) 0.0422(18) 0.0226(15) -0.0005(13) 0.0027(12) 0.0013(13)
F1 0.086(3) 0.073(2) 0.058(2) 0.0032(17) -0.0029(19) 0.032(2)
O7 0.094(3) 0.064(2) 0.038(2) 0.0140(18) 0.013(2) 0.016(2)
C2 0.0242(18) 0.0344(19) 0.0292(18) 0.0024(15) 0.0023(14) 0.0043(15)
O8 0.053(2) 0.072(3) 0.053(2) 0.0083(19) 0.0020(18) -0.005(2)
O9 0.050(2) 0.076(3) 0.048(2) -0.0049(19) -0.0051(17) 0.014(2)
O1 0.049(2) 0.052(2) 0.060(2) 0.0038(17) 0.0019(17) -0.0003(17)
C42 0.0279(19) 0.042(2) 0.0268(18) 0.0048(16) 0.0053(15) 0.0053(16)
C13 0.0270(18) 0.038(2) 0.0322(19) 0.0016(16) 0.0031(15) 0.0043(16)
C43 0.0291(19) 0.040(2) 0.0277(18) 0.0012(16) 0.0059(15) 0.0003(16)
O3 0.053(2) 0.054(2) 0.089(3) -0.003(2) 0.017(2) -0.0010(19)
C41 0.0300(19) 0.039(2) 0.0230(17) 0.0014(15) 0.0047(14) 0.0017(16)
C5 0.0247(18) 0.040(2) 0.0296(18) 0.0018(16) 0.0047(14) 0.0021(15)
C34 0.0253(18) 0.041(2) 0.036(2) 0.0090(17) 0.0077(15) 0.0046(16)
F5 0.056(2) 0.128(4) 0.146(5) 0.061(4) -0.007(3) -0.021(3)
C3 0.0248(18) 0.0361(19) 0.0327(19) 0.0045(16) 0.0015(15) 0.0065(15)
C54 0.038(2) 0.048(3) 0.042(2) -0.003(2) 0.0089(19) 0.0070(19)
C4 0.0197(16) 0.040(2) 0.0272(17) 0.0028(15) 0.0018(13) 0.0042(15)
C1 0.0257(18) 0.0332(18) 0.0280(18) 0.0015(14) 0.0055(14) 0.0054(15)
C28 0.0267(19) 0.041(2) 0.035(2) 0.0007(17) 0.0080(15) 0.0031(16)
C9 0.0226(17) 0.039(2) 0.0285(18) 0.0042(15) 0.0046(14) 0.0051(15)
C35 0.032(2) 0.043(2) 0.032(2) 0.0057(17) 0.0041(16) 0.0037(17)
O2 0.083(3) 0.082(3) 0.074(3) 0.033(3) 0.024(3) 0.035(3)
C6 0.033(2) 0.049(2) 0.033(2) -0.0018(18) -0.0019(17) 0.0039(18)
C39 0.027(2) 0.042(2) 0.048(2) 0.0100(19) 0.0081(17) 0.0040(17)
C73 0.036(2) 0.056(3) 0.034(2) 0.0096(19) 0.0118(17) 0.006(2)
C40 0.0306(19) 0.039(2) 0.0333(19) 0.0076(16) 0.0072(15) 0.0069(16)
C70 0.033(2) 0.070(3) 0.040(2) 0.001(2) 0.0058(19) -0.001(2)
C61 0.028(2) 0.066(3) 0.027(2) 0.0014(19) 0.0046(15) 0.0017(19)
C7 0.035(2) 0.057(3) 0.034(2) 0.008(2) -0.0021(17) 0.012(2)
C56 0.0251(18) 0.053(2) 0.0234(18) -0.0048(17) 0.0038(14) -0.0010(17)
C8 0.033(2) 0.046(2) 0.034(2) 0.0089(18) 0.0027(17) 0.0099(18)
C37 0.027(2) 0.059(3) 0.042(2) 0.015(2) 0.0003(17) 0.0008(19)
O6A 0.043(5) 0.108(9) 0.067(8) 0.022(6) -0.006(5) 0.001(6)
C44 0.033(2) 0.061(3) 0.0221(18) 0.0037(18) 0.0022(16) 0.016(2)
C10 0.033(2) 0.038(2) 0.035(2) 0.0007(17) 0.0044(16) -0.0006(17)
C14 0.038(2) 0.043(2) 0.034(2) 0.0014(17) 0.0094(17) 0.0034(18)
C53 0.032(2) 0.054(3) 0.030(2) -0.0075(18) 0.0025(16) 0.0096(19)
C33 0.0280(19) 0.045(2) 0.041(2) 0.0032(18) 0.0044(16) 0.0080(17)
C16 0.037(2) 0.046(2) 0.031(2) 0.0124(18) 0.0032(16) 0.0087(18)
C15 0.040(2) 0.040(2) 0.043(2) 0.0062(19) 0.0068(19) 0.0022(18)
C68 0.031(2) 0.050(2) 0.0264(18) 0.0039(16) 0.0086(15) 0.0080(17)
C29 0.064(3) 0.046(3) 0.037(2) 0.006(2) 0.019(2) 0.010(2)
C62 0.041(2) 0.044(2) 0.045(3) -0.007(2) 0.006(2) -0.001(2)
C38 0.025(2) 0.054(3) 0.055(3) 0.017(2) 0.0073(18) 0.0061(19)
C60 0.044(3) 0.091(4) 0.026(2) 0.005(2) 0.0037(19) 0.009(3)
C21 0.051(3) 0.055(3) 0.029(2) 0.0107(19) 0.0023(19) 0.010(2)
C25 0.044(3) 0.053(3) 0.030(2) 0.0038(19) 0.0015(18) 0.005(2)
C49 0.030(2) 0.064(3) 0.0251(19) -0.0016(18) 0.0021(16) 0.010(2)
C12 0.043(2) 0.043(2) 0.043(2) -0.0019(19) 0.012(2) -0.001(2)
C69 0.038(2) 0.052(3) 0.035(2) 0.0028(19) 0.0078(18) 0.001(2)
C20 0.081(4) 0.070(4) 0.034(3) 0.018(3) -0.003(3) 0.006(3)
C57 0.028(2) 0.056(3) 0.035(2) -0.0107(19) 0.0045(16) -0.0022(18)
C36 0.038(2) 0.047(2) 0.034(2) 0.0059(18) -0.0020(17) -0.0057(19)
C22 0.055(3) 0.039(2) 0.047(3) 0.010(2) 0.011(2) 0.008(2)
C71 0.034(2) 0.084(4) 0.032(2) 0.003(2) 0.0025(18) 0.018(2)
C31 0.059(3) 0.049(3) 0.049(3) -0.006(2) 0.017(2) 0.011(2)
C65 0.035(2) 0.062(3) 0.033(2) 0.013(2) 0.0057(17) 0.005(2)
C11 0.056(3) 0.048(3) 0.040(2) 0.000(2) 0.015(2) -0.009(2)
C32 0.035(2) 0.041(2) 0.056(3) 0.005(2) 0.005(2) 0.0071(18)
C72 0.049(3) 0.061(3) 0.035(2) 0.014(2) 0.011(2) 0.017(2)
C45 0.053(3) 0.075(4) 0.031(2) 0.016(2) 0.011(2) 0.023(3)
C48 0.038(2) 0.085(4) 0.028(2) -0.007(2) -0.0042(19) 0.012(3)
C30 0.083(4) 0.054(3) 0.038(3) 0.001(2) 0.020(3) 0.013(3)
F6 0.106(4) 0.121(5) 0.199(8) 0.102(5) -0.010(5) -0.005(4)
C58 0.042(3) 0.070(3) 0.037(3) -0.018(2) 0.002(2) -0.001(2)
C59 0.051(3) 0.094(5) 0.030(2) -0.018(3) 0.000(2) 0.003(3)
C80 0.042(3) 0.104(5) 0.024(2) 0.000(2) 0.0038(18) 0.026(3)
O5A 0.043(3) 0.077(4) 0.065(4) 0.034(3) 0.008(3) 0.013(3)
C17 0.049(3) 0.049(3) 0.041(2) 0.014(2) 0.007(2) 0.008(2)
C46 0.061(3) 0.103(5) 0.032(2) 0.018(3) 0.003(2) 0.040(4)
C27 0.035(2) 0.071(4) 0.056(3) 0.007(3) 0.002(2) 0.005(2)
F4 0.119(5) 0.199(8) 0.094(4) 0.055(5) 0.046(4) 0.008(5)
C23 0.056(4) 0.080(4) 0.061(4) -0.003(3) 0.011(3) 0.000(3)
C55 0.061(3) 0.063(3) 0.039(3) -0.012(2) 0.006(2) 0.010(3)
C47 0.049(3) 0.117(6) 0.025(2) 0.002(3) -0.006(2) 0.026(3)
C81 0.038(2) 0.050(3) 0.062(3) 0.006(2) 0.000(2) 0.011(2)
C24 0.053(3) 0.059(3) 0.083(5) -0.010(3) 0.006(3) 0.011(3)
C74A 0.072(7) 0.057(5) 0.064(5) 0.030(5) 0.041(5) 0.021(5)
C67 0.032(2) 0.085(4) 0.059(3) 0.020(3) -0.001(2) 0.007(3)
C19 0.102(6) 0.074(4) 0.048(3) 0.036(3) -0.006(3) 0.009(4)
C66 0.035(3) 0.076(4) 0.082(4) 0.024(3) -0.004(3) 0.003(3)
C26 0.037(3) 0.060(3) 0.087(5) -0.002(3) -0.006(3) 0.006(2)
C82 0.053(4) 0.096(5) 0.061(4) 0.017(4) 0.005(3) -0.006(3)
C18 0.080(4) 0.058(3) 0.056(3) 0.024(3) 0.002(3) 0.010(3)
C79A 0.077(6) 0.063(6) 0.068(5) 0.040(5) 0.037(5) 0.013(5)
C52 0.082(5) 0.080(4) 0.068(4) 0.036(4) 0.027(3) 0.033(4)
C50 0.087(5) 0.064(3) 0.048(3) 0.023(3) 0.009(3) 0.029(3)
C63 0.123(8) 0.129(8) 0.102(6) 0.055(6) 0.066(6) 0.083(7)
C64 0.072(5) 0.100(6) 0.127(8) 0.044(6) -0.015(5) -0.037(5)
C51 0.160(9) 0.076(5) 0.071(5) 0.028(4) 0.066(6) 0.046(5)
C75A 0.073(6) 0.056(4) 0.071(5) 0.029(4) 0.036(5) 0.022(5)
C78A 0.086(6) 0.071(5) 0.077(5) 0.042(4) 0.033(5) 0.005(5)
C77A 0.089(6) 0.067(5) 0.086(6) 0.036(4) 0.030(5) 0.007(5)
C76A 0.087(6) 0.061(4) 0.083(5) 0.032(4) 0.033(5) 0.011(5)
O4A 0.098(5) 0.129(7) 0.025(3) 0.016(4) 0.000(3) 0.032(5)
C74B 0.076(7) 0.057(6) 0.061(5) 0.034(5) 0.041(5) 0.017(5)
C75B 0.084(7) 0.060(4) 0.068(5) 0.025(4) 0.037(5) 0.010(5)
C76B 0.089(6) 0.065(4) 0.077(5) 0.027(4) 0.032(5) 0.003(5)
C77B 0.092(6) 0.070(5) 0.079(6) 0.033(4) 0.033(5) 0.000(5)
C78B 0.087(6) 0.066(5) 0.071(5) 0.037(4) 0.035(5) 0.000(5)
C79B 0.077(6) 0.059(6) 0.065(5) 0.032(5) 0.038(5) 0.013(5)
C101 0.111(11) 0.081(10) 0.065(9) -0.002(8) 0.021(8) -0.018(8)
C100 0.143(11) 0.087(8) 0.074(7) 0.013(6) 0.002(8) -0.008(8)
N5 0.193(16) 0.102(10) 0.093(10) 0.017(8) -0.008(10) -0.011(11)
S2A 0.0374(10) 0.084(2) 0.0237(14) 0.0198(13) -0.0008(10) 0.0089(14)
O5B 0.060(6) 0.073(7) 0.054(6) 0.027(5) 0.000(5) 0.010(5)
O4B 0.110(10) 0.095(9) 0.055(7) 0.010(7) 0.012(7) 0.020(8)
O6B 0.046(7) 0.065(8) 0.034(7) 0.026(7) -0.015(6) -0.012(6)
O10 0.103(7) 0.106(7) 0.066(5) 0.030(5) 0.007(5) -0.026(6)
C87 0.076(9) 0.110(12) 0.081(9) -0.008(9) 0.014(8) -0.017(9)
C85 0.121(10) 0.119(10) 0.078(8) 0.021(7) 0.024(7) -0.026(9)
C86 0.110(9) 0.122(9) 0.092(8) 0.021(8) 0.020(8) -0.016(8)
C84 0.157(16) 0.130(15) 0.093(12) 0.016(11) 0.028(12) -0.029(14)
O11 0.104(8) 0.087(8) 0.107(8) 0.053(7) 0.047(7) 0.034(7)
C88 0.105(14) 0.079(11) 0.074(11) 0.049(10) 0.011(10) 0.044(10)
C97 0.117(9) 0.105(9) 0.130(10) 0.048(9) 0.050(8) 0.033(8)
C91 0.108(12) 0.098(11) 0.135(11) 0.042(10) 0.042(11) 0.025(11)
C90 0.102(9) 0.090(8) 0.121(9) 0.052(8) 0.042(8) 0.037(7)
C89 0.103(10) 0.082(9) 0.104(10) 0.049(8) 0.042(9) 0.042(9)
O13 0.112(9) 0.107(9) 0.134(10) 0.046(9) 0.043(9) 0.039(8)
C96 0.103(12) 0.096(12) 0.135(14) 0.053(11) 0.065(11) 0.035(11)
C98 0.110(11) 0.114(11) 0.133(12) 0.045(11) 0.042(11) 0.040(10)
C99 0.103(16) 0.148(18) 0.124(18) 0.050(16) 0.040(14) 0.053(15)
C102 0.145(12) 0.095(9) 0.085(9) 0.006(8) -0.002(9) -0.001(9)
C103 0.137(14) 0.098(12) 0.079(13) 0.000(11) 0.017(12) -0.004(11)
N6 0.181(19) 0.123(16) 0.142(17) 0.014(14) -0.027(16) 0.003(15)
O12 0.101(8) 0.093(8) 0.130(9) 0.055(7) 0.042(7) 0.041(7)
C92 0.108(13) 0.100(11) 0.132(13) 0.033(11) 0.049(12) 0.037(11)
C94 0.113(9) 0.101(9) 0.131(10) 0.050(8) 0.046(8) 0.032(8)
C93 0.098(9) 0.093(9) 0.127(9) 0.050(8) 0.041(8) 0.039(7)
C95 0.122(11) 0.106(11) 0.133(13) 0.040(11) 0.060(10) 0.030(10)
S3A 0.0380(7) 0.0507(11) 0.0264(6) 0.0023(5) -0.0008(4) 0.0038(6)

loop_
_atom_type_symbol
_atom_type_description
_atom_type_scat_dispersion_real
_atom_type_scat_dispersion_imag
_atom_type_scat_source
C C 0.0181 0.0091 'International Tables Vol C Tables 4.2.6.8 and 6.1.1.4'
H H 0.0000 0.0000 'International Tables Vol C Tables 4.2.6.8 and 6.1.1.4'
Ag Ag 0.1306 4.2820 'International Tables Vol C Tables 4.2.6.8 and 6.1.1.4'
Cl Cl 0.3639 0.7018 'International Tables Vol C Tables 4.2.6.8 and 6.1.1.4'
F F 0.0727 0.0534 'International Tables Vol C Tables 4.2.6.8 and 6.1.1.4'
N N 0.0311 0.0180 'International Tables Vol C Tables 4.2.6.8 and 6.1.1.4'
O O 0.0492 0.0322 'International Tables Vol C Tables 4.2.6.8 and 6.1.1.4'
P P 0.2955 0.4335 'International Tables Vol C Tables 4.2.6.8 and 6.1.1.4'
S S 0.3331 0.5567 'International Tables Vol C Tables 4.2.6.8 and 6.1.1.4'

loop_
_exptl_crystal_face_index_h
_exptl_crystal_face_index_k
_exptl_crystal_face_index_l
_exptl_crystal_face_perp_dist
0 -1 0 0.0280
0 1 0 0.0280
1 0 -1 0.0539
-1 0 1 0.0539
1 0 1 0.2267
-1 0 -1 0.2267
-1 -2 1 0.0357
1 2 -1 0.0357
1 -1 -1 0.0477
-1 1 1 0.0477

loop_
_geom_angle_atom_site_label_1
_geom_angle_atom_site_label_2
_geom_angle_atom_site_label_3
_geom_angle
C41 Ag1 C1 178.27(15)
C34 P1 C2 106.98(19)
C28 P1 C2 109.7(2)
C28 P1 C34 110.7(2)
C28 P1 C40 109.2(2)
C40 P1 C2 112.5(2)
C40 P1 C34 107.7(2)
C42 P2 C68 106.5(2)
C42 P2 C74B 109.0(11)
C68 P2 C74B 106.5(10)
C80 P2 C42 112.4(2)
C80 P2 C68 107.8(2)
C80 P2 C74B 114.1(11)
C74A P2 C42 109.0(10)
C74A P2 C68 113.1(9)
C74A P2 C80 108.1(10)
F8 C83 S3B 129.1(7)
F8 C83 S3A 110.0(5)
F9 C83 F8 108.8(6)
F9 C83 S3B 112.6(6)
F9 C83 S3A 111.7(4)
F7 C83 F8 104.8(5)
F7 C83 F9 109.6(6)
F7 C83 S3B 88.1(7)
F7 C83 S3A 111.6(5)
O1 S1 O3 114.0(3)
O1 S1 O2 114.9(3)
O1 S1 C81 104.0(3)
O3 S1 C81 102.8(3)
O2 S1 O3 116.1(3)
O2 S1 C81 102.5(3)
O5B S2B C82 110.8(9)
O5B S2B O4B 113.8(12)
O5B S2B O6B 115.7(12)
O4B S2B C82 97.8(9)
O4B S2B O6B 119.8(15)
O6B S2B C82 94.8(11)
C2 N1 C4 122.6(3)
C1 N1 C2 111.2(3)
C1 N1 C4 126.2(3)
C3 N2 C16 122.9(4)
C1 N2 C3 110.4(3)
C1 N2 C16 126.5(4)
C42 N3 C44 123.0(3)
C41 N3 C42 112.6(3)
C41 N3 C44 124.3(4)
C43 N4 C41 111.4(3)
C43 N4 C56 122.3(3)
C41 N4 C56 125.5(3)
N1 C2 P1 127.9(3)
C3 C2 P1 127.5(3)
C3 C2 N1 104.1(3)
N3 C42 P2 128.9(3)
C43 C42 P2 126.0(3)
C43 C42 N3 104.5(4)
C9 C13 H13 107.4
C9 C13 C14 111.5(3)
C9 C13 C15 113.4(4)
C14 C13 H13 107.4
C15 C13 H13 107.4
C15 C13 C14 109.4(4)
N4 C43 Cl2 121.2(3)
C42 C43 Cl2 130.4(3)
C42 C43 N4 108.3(4)
N3 C41 Ag1 129.1(3)
N3 C41 N4 103.2(3)
N4 C41 Ag1 127.6(3)
C4 C5 C6 116.5(4)
C4 C5 C10 123.0(4)
C6 C5 C10 120.5(4)
C35 C34 P1 118.4(3)
C39 C34 P1 120.2(3)
C39 C34 C35 121.3(4)
N2 C3 Cl1 121.9(3)
C2 C3 Cl1 129.4(3)
C2 C3 N2 108.7(4)
H54A C54 H54B 109.5
H54A C54 H54C 109.5
H54B C54 H54C 109.5
C53 C54 H54A 109.5
C53 C54 H54B 109.5
C53 C54 H54C 109.5
C5 C4 N1 117.6(4)
C5 C4 C9 124.2(4)
C9 C4 N1 118.1(3)
N1 C1 Ag1 127.0(3)
N1 C1 N2 105.5(3)
N2 C1 Ag1 127.5(3)
C33 C28 P1 119.5(3)
C33 C28 C29 121.3(4)
C29 C28 P1 119.1(4)
C4 C9 C13 122.8(4)
C8 C9 C13 120.4(4)
C8 C9 C4 116.7(4)
C34 C35 H35 120.6
C36 C35 C34 118.9(4)
C36 C35 H35 120.6
C5 C6 H6 119.3
C7 C6 C5 121.4(4)
C7 C6 H6 119.3
C34 C39 H39 120.6
C34 C39 C38 118.8(5)
C38 C39 H39 120.6
C68 C73 H73 120.5
C72 C73 H73 120.5
C72 C73 C68 119.0(5)
P1 C40 H40A 109.5
P1 C40 H40B 109.5
P1 C40 H40C 109.5
H40A C40 H40B 109.5
H40A C40 H40C 109.5
H40B C40 H40C 109.5
C69 C70 H70 119.7
C71 C70 H70 119.7
C71 C70 C69 120.7(5)
C56 C61 C60 115.9(5)
C56 C61 C65 121.8(4)
C60 C61 C65 122.2(5)
C6 C7 H7 119.9
C6 C7 C8 120.1(4)
C8 C7 H7 119.9
C61 C56 N4 118.3(4)
C61 C56 C57 124.7(4)
C57 C56 N4 116.7(4)
C9 C8 H8 119.5
C7 C8 C9 121.0(4)
C7 C8 H8 119.5
C38 C37 H37 119.7
C36 C37 H37 119.7
C36 C37 C38 120.5(4)
C49 C44 N3 117.8(4)
C45 C44 N3 117.3(5)
C45 C44 C49 124.7(4)
C5 C10 H10 108.0
C5 C10 C12 112.8(4)
C5 C10 C11 110.6(4)
C12 C10 H10 108.0
C12 C10 C11 109.4(4)
C11 C10 H10 108.0
C13 C14 H14A 109.5
C13 C14 H14B 109.5
C13 C14 H14C 109.5
H14A C14 H14B 109.5
H14A C14 H14C 109.5
H14B C14 H14C 109.5
C54 C53 H53 107.5
C54 C53 C55 108.8(5)
C49 C53 C54 111.3(4)
C49 C53 H53 107.5
C49 C53 C55 114.0(4)
C55 C53 H53 107.5
C28 C33 H33 120.2
C28 C33 C32 119.5(4)
C32 C33 H33 120.2
C21 C16 N2 117.8(4)
C21 C16 C17 124.8(4)
C17 C16 N2 117.2(4)
C13 C15 H15A 109.5
C13 C15 H15B 109.5
C13 C15 H15C 109.5
H15A C15 H15B 109.5
H15A C15 H15C 109.5
H15B C15 H15C 109.5
C73 C68 P2 118.8(3)
C69 C68 P2 119.9(4)
C69 C68 C73 121.3(4)
C28 C29 H29 120.5
C30 C29 C28 118.9(5)
C30 C29 H29 120.5
C57 C62 H62 106.3
C57 C62 C63 111.9(5)
C57 C62 C64 113.4(5)
C63 C62 H62 106.3
C64 C62 H62 106.3
C64 C62 C63 112.1(8)
C39 C38 H38 119.8
C37 C38 C39 120.4(5)
C37 C38 H38 119.8
C61 C60 H60 119.5
C59 C60 C61 120.9(6)
C59 C60 H60 119.5
C16 C21 C25 122.6(4)
C16 C21 C20 116.1(5)
C20 C21 C25 121.3(5)
C21 C25 H25 107.5
C21 C25 C27 112.5(5)
C21 C25 C26 111.5(5)
C27 C25 H25 107.5
C26 C25 H25 107.5
C26 C25 C27 110.2(5)
C44 C49 C53 122.7(4)
C48 C49 C44 116.0(5)
C48 C49 C53 121.3(5)
C10 C12 H12A 109.5
C10 C12 H12B 109.5
C10 C12 H12C 109.5
H12A C12 H12B 109.5
H12A C12 H12C 109.5
H12B C12 H12C 109.5
C70 C69 H69 120.7
C68 C69 C70 118.6(5)
C68 C69 H69 120.7
C21 C20 H20 119.8
C19 C20 C21 120.4(6)
C19 C20 H20 119.8
C56 C57 C62 123.6(4)
C58 C57 C56 116.3(5)
C58 C57 C62 120.1(5)
C35 C36 H36 119.9
C37 C36 C35 120.1(5)
C37 C36 H36 119.9
C17 C22 H22 108.1
C23 C22 H22 108.1
C23 C22 C17 111.4(5)
C23 C22 C24 110.0(5)
C24 C22 H22 108.1
C24 C22 C17 111.0(5)
C70 C71 H71 119.8
C70 C71 C72 120.3(5)
C72 C71 H71 119.8
C32 C31 H31 119.5
C30 C31 H31 119.5
C30 C31 C32 121.0(5)
C61 C65 H65 107.3
C61 C65 C67 113.6(4)
C67 C65 H65 107.3
C66 C65 C61 111.1(5)
C66 C65 H65 107.3
C66 C65 C67 109.9(5)
C10 C11 H11A 109.5
C10 C11 H11B 109.5
C10 C11 H11C 109.5
H11A C11 H11B 109.5
H11A C11 H11C 109.5
H11B C11 H11C 109.5
C33 C32 C31 119.3(5)
C33 C32 H32 120.4
C31 C32 H32 120.4
C73 C72 C71 120.0(5)
C73 C72 H72 120.0
C71 C72 H72 120.0
C44 C45 C46 116.3(6)
C44 C45 C50 123.9(5)
C46 C45 C50 119.7(6)
C49 C48 H48 119.5
C47 C48 C49 121.0(6)
C47 C48 H48 119.5
C29 C30 H30 120.1
C31 C30 C29 119.9(5)
C31 C30 H30 120.1
C57 C58 H58 119.5
C59 C58 C57 121.1(6)
C59 C58 H58 119.5
C60 C59 H59 119.5
C58 C59 C60 121.0(5)
C58 C59 H59 119.5
P2 C80 H80A 109.5
P2 C80 H80B 109.5
P2 C80 H80C 109.5
H80A C80 H80B 109.5
H80A C80 H80C 109.5
H80B C80 H80C 109.5
C16 C17 C22 123.7(4)
C18 C17 C16 116.6(5)
C18 C17 C22 119.6(5)
C45 C46 H46 119.6
C47 C46 C45 120.8(6)
C47 C46 H46 119.6
C25 C27 H27A 109.5
C25 C27 H27B 109.5
C25 C27 H27C 109.5
H27A C27 H27B 109.5
H27A C27 H27C 109.5
H27B C27 H27C 109.5
C22 C23 H23A 109.5
C22 C23 H23B 109.5
C22 C23 H23C 109.5
H23A C23 H23B 109.5
H23A C23 H23C 109.5
H23B C23 H23C 109.5
C53 C55 H55A 109.5
C53 C55 H55B 109.5
C53 C55 H55C 109.5
H55A C55 H55B 109.5
H55A C55 H55C 109.5
H55B C55 H55C 109.5
C48 C47 H47 119.4
C46 C47 C48 121.1(5)
C46 C47 H47 119.4
F3 C81 S1 110.9(4)
F3 C81 F1 106.5(5)
F2 C81 S1 112.2(4)
F2 C81 F3 109.9(5)
F2 C81 F1 106.4(5)
F1 C81 S1 110.7(4)
C22 C24 H24A 109.5
C22 C24 H24B 109.5
C22 C24 H24C 109.5
H24A C24 H24B 109.5
H24A C24 H24C 109.5
H24B C24 H24C 109.5
C79A C74A P2 118.4(17)
C75A C74A P2 122(2)
C75A C74A C79A 119.9(18)
C65 C67 H67A 109.5
C65 C67 H67B 109.5
C65 C67 H67C 109.5
H67A C67 H67B 109.5
H67A C67 H67C 109.5
H67B C67 H67C 109.5
C20 C19 H19 119.3
C20 C19 C18 121.4(5)
C18 C19 H19 119.3
C65 C66 H66A 109.5
C65 C66 H66B 109.5
C65 C66 H66C 109.5
H66A C66 H66B 109.5
H66A C66 H66C 109.5
H66B C66 H66C 109.5
C25 C26 H26A 109.5
C25 C26 H26B 109.5
C25 C26 H26C 109.5
H26A C26 H26B 109.5
H26A C26 H26C 109.5
H26B C26 H26C 109.5
F5 C82 S2B 110.3(6)
F5 C82 F6 109.7(7)
F5 C82 F4 109.8(7)
F5 C82 S2A 114.3(6)
F6 C82 S2B 102.2(7)
F6 C82 F4 94.7(7)
F6 C82 S2A 114.7(6)
F4 C82 S2B 127.4(7)
F4 C82 S2A 111.8(6)
C17 C18 H18 119.7
C19 C18 C17 120.6(6)
C19 C18 H18 119.7
C74A C79A H79A 121.5
C74A C79A C78A 117.0(16)
C78A C79A H79A 121.5
H52A C52 H52B 109.5
H52A C52 H52C 109.5
H52B C52 H52C 109.5
C50 C52 H52A 109.5
C50 C52 H52B 109.5
C50 C52 H52C 109.5
C45 C50 C52 114.2(6)
C45 C50 H50 107.9
C45 C50 C51 109.0(7)
C52 C50 H50 107.9
C51 C50 C52 109.7(5)
C51 C50 H50 107.9
C62 C63 H63A 109.5
C62 C63 H63B 109.5
C62 C63 H63C 109.5
H63A C63 H63B 109.5
H63A C63 H63C 109.5
H63B C63 H63C 109.5
C62 C64 H64A 109.5
C62 C64 H64B 109.5
C62 C64 H64C 109.5
H64A C64 H64B 109.5
H64A C64 H64C 109.5
H64B C64 H64C 109.5
C50 C51 H51A 109.5
C50 C51 H51B 109.5
C50 C51 H51C 109.5
H51A C51 H51B 109.5
H51A C51 H51C 109.5
H51B C51 H51C 109.5
C74A C75A H75A 119.1
C74A C75A C76A 121.9(17)
C76A C75A H75A 119.1
C79A C78A H78A 119.0
C77A C78A C79A 121.9(14)
C77A C78A H78A 119.0
C78A C77A H77A 120.8
C76A C77A C78A 118.4(13)
C76A C77A H77A 120.8
C75A C76A H76A 119.6
C77A C76A C75A 120.8(16)
C77A C76A H76A 119.6
C75B C74B P2 116(2)
C79B C74B P2 123(2)
C79B C74B C75B 121.1(19)
C74B C75B H75B 121.2
C76B C75B C74B 117.5(19)
C76B C75B H75B 121.2
C75B C76B H76B 120.1
C77B C76B C75B 119.8(18)
C77B C76B H76B 120.1
C76B C77B H77B 118.7
C78B C77B C76B 122.6(16)
C78B C77B H77B 118.7
C77B C78B H78B 119.6
C77B C78B C79B 120.9(16)
C79B C78B H78B 119.6
C74B C79B C78B 117.9(19)
C74B C79B H79B 121.0
C78B C79B H79B 121.0
H10A C101 H10B 109.5
H10A C101 H10C 109.5
H10B C101 H10C 109.5
C100 C101 H10A 109.5
C100 C101 H10B 109.5
C100 C101 H10C 109.5
N5 C100 C101 178(3)
O6A S2A O5A 122.9(9)
O6A S2A C82 107.0(9)
O6A S2A O4A 106.8(9)
O5A S2A C82 101.9(4)
O4A S2A O5A 112.3(5)
O4A S2A C82 104.2(6)
C85 O10 C86 136.4(17)
H87A C87 H87B 109.5
H87A C87 H87C 109.5
H87B C87 H87C 109.5
C86 C87 H87A 109.5
C86 C87 H87B 109.5
C86 C87 H87C 109.5
O10 C85 H85A 105.4
O10 C85 H85B 105.4
H85A C85 H85B 106.0
C84 C85 O10 128(2)
C84 C85 H85A 105.4
C84 C85 H85B 105.4
O10 C86 H86A 107.0
O10 C86 H86B 107.0
C87 C86 O10 121.2(18)
C87 C86 H86A 107.0
C87 C86 H86B 107.0
H86A C86 H86B 106.8
C85 C84 H84A 109.5
C85 C84 H84B 109.5
C85 C84 H84C 109.5
H84A C84 H84B 109.5
H84A C84 H84C 109.5
H84B C84 H84C 109.5
C90 O11 C89 122(2)
H88A C88 H88B 109.5
H88A C88 H88C 109.5
H88B C88 H88C 109.5
C89 C88 H88A 109.5
C89 C88 H88B 109.5
C89 C88 H88C 109.5
H97A C97 H97B 106.0
O13 C97 H97A 105.4
O13 C97 H97B 105.4
C96 C97 H97A 105.4
C96 C97 H97B 105.4
C96 C97 O13 128(3)
H91A C91 H91B 109.5
H91A C91 H91C 109.5
H91B C91 H91C 109.5
C90 C91 H91A 109.5
C90 C91 H91B 109.5
C90 C91 H91C 109.5
O11 C90 H90A 107.4
O11 C90 H90B 107.4
C91 C90 O11 120(3)
C91 C90 H90A 107.4
C91 C90 H90B 107.4
H90A C90 H90B 106.9
O11 C89 H89A 106.5
O11 C89 H89B 106.5
C88 C89 O11 123(2)
C88 C89 H89A 106.5
C88 C89 H89B 106.5
H89A C89 H89B 106.5
C98 O13 C97 133(3)
C97 C96 H96A 109.5
C97 C96 H96B 109.5
C97 C96 H96C 109.5
H96A C96 H96B 109.5
H96A C96 H96C 109.5
H96B C96 H96C 109.5
O13 C98 H98A 106.1
O13 C98 H98B 106.1
H98A C98 H98B 106.3
C99 C98 O13 125(3)
C99 C98 H98A 106.1
C99 C98 H98B 106.1
C98 C99 H99A 109.5
C98 C99 H99B 109.5
C98 C99 H99C 109.5
H99A C99 H99B 109.5
H99A C99 H99C 109.5
H99B C99 H99C 109.5
N6 C102 C103 176(6)
C102 C103 H10D 109.5
C102 C103 H10E 109.5
C102 C103 H10F 109.5
H10D C103 H10E 109.5
H10D C103 H10F 109.5
H10E C103 H10F 109.5
C94 O12 C93 110(2)
H92A C92 H92B 109.5
H92A C92 H92C 109.5
H92B C92 H92C 109.5
C93 C92 H92A 109.5
C93 C92 H92B 109.5
C93 C92 H92C 109.5
O12 C94 H94A 106.8
O12 C94 H94B 106.8
H94A C94 H94B 106.6
C95 C94 O12 122(3)
C95 C94 H94A 106.8
C95 C94 H94B 106.8
O12 C93 H93A 108.6
O12 C93 H93B 108.6
C92 C93 O12 115(3)
C92 C93 H93A 108.6
C92 C93 H93B 108.6
H93A C93 H93B 107.6
C94 C95 H95A 109.5
C94 C95 H95B 109.5
C94 C95 H95C 109.5
H95A C95 H95B 109.5
H95A C95 H95C 109.5
H95B C95 H95C 109.5
O7 S3A C83 102.7(3)
O7 S3A O8 113.2(3)
O8 S3A C83 103.4(3)
O9 S3A C83 104.1(3)
O9 S3A O7 116.3(3)
O9 S3A O8 114.8(3)

loop_
_geom_bond_atom_site_label_1
_geom_bond_atom_site_label_2
_geom_bond_distance
Ag1 C41 2.130(4)
Ag1 C1 2.149(4)
Cl1 C3 1.699(4)
P1 C2 1.795(4)
P1 C34 1.789(4)
P1 C28 1.783(4)
P1 C40 1.789(4)
Cl2 C43 1.693(4)
P2 C42 1.789(4)
P2 C68 1.791(5)
P2 C80 1.773(6)
P2 C74A 1.70(2)
P2 C74B 1.91(3)
F8 C83 1.345(9)
F9 C83 1.313(8)
F7 C83 1.313(9)
C83 S3B 1.752(13)
C83 S3A 1.830(7)
S1 O1 1.431(4)
S1 O3 1.447(5)
S1 O2 1.436(5)
S1 C81 1.841(7)
S2B C82 1.875(12)
S2B O5B 1.410(15)
S2B O4B 1.45(2)
S2B O6B 1.70(3)
N1 C2 1.424(5)
N1 C4 1.448(5)
N1 C1 1.342(5)
N2 C3 1.374(6)
N2 C1 1.358(5)
N2 C16 1.462(5)
F3 C81 1.320(7)
N3 C42 1.401(5)
N3 C41 1.358(5)
N3 C44 1.453(5)
F2 C81 1.316(7)
N4 C43 1.366(5)
N4 C41 1.376(5)
N4 C56 1.455(5)
F1 C81 1.335(7)
O7 S3A 1.428(4)
C2 C3 1.361(6)
O8 S3A 1.436(5)
O9 S3A 1.411(4)
C42 C43 1.362(6)
C13 H13 1.0000
C13 C9 1.514(6)
C13 C14 1.533(6)
C13 C15 1.532(6)
C5 C4 1.397(6)
C5 C6 1.398(6)
C5 C10 1.520(6)
C34 C35 1.397(6)
C34 C39 1.386(6)
F5 C82 1.303(8)
C54 H54A 0.9800
C54 H54B 0.9800
C54 H54C 0.9800
C54 C53 1.525(7)
C4 C9 1.399(6)
C28 C33 1.382(7)
C28 C29 1.401(7)
C9 C8 1.398(6)
C35 H35 0.9500
C35 C36 1.392(6)
C6 H6 0.9500
C6 C7 1.385(7)
C39 H39 0.9500
C39 C38 1.394(6)
C73 H73 0.9500
C73 C68 1.398(7)
C73 C72 1.384(7)
C40 H40A 0.9800
C40 H40B 0.9800
C40 H40C 0.9800
C70 H70 0.9500
C70 C69 1.388(8)
C70 C71 1.381(9)
C61 C56 1.393(7)
C61 C60 1.402(6)
C61 C65 1.517(8)
C7 H7 0.9500
C7 C8 1.393(7)
C56 C57 1.395(7)
C8 H8 0.9500
C37 H37 0.9500
C37 C38 1.383(8)
C37 C36 1.379(8)
O6A S2A 1.344(19)
C44 C49 1.399(7)
C44 C45 1.394(7)
C10 H10 1.0000
C10 C12 1.525(6)
C10 C11 1.536(6)
C14 H14A 0.9800
C14 H14B 0.9800
C14 H14C 0.9800
C53 H53 1.0000
C53 C49 1.519(7)
C53 C55 1.531(7)
C33 H33 0.9500
C33 C32 1.390(7)
C16 C21 1.392(7)
C16 C17 1.395(7)
C15 H15A 0.9800
C15 H15B 0.9800
C15 H15C 0.9800
C68 C69 1.384(7)
C29 H29 0.9500
C29 C30 1.390(7)
C62 H62 1.0000
C62 C57 1.509(8)
C62 C63 1.523(9)
C62 C64 1.521(9)
C38 H38 0.9500
C60 H60 0.9500
C60 C59 1.380(10)
C21 C25 1.513(7)
C21 C20 1.413(7)
C25 H25 1.0000
C25 C27 1.525(7)
C25 C26 1.516(8)
C49 C48 1.396(6)
C12 H12A 0.9800
C12 H12B 0.9800
C12 H12C 0.9800
C69 H69 0.9500
C20 H20 0.9500
C20 C19 1.378(10)
C57 C58 1.393(6)
C36 H36 0.9500
C22 H22 1.0000
C22 C17 1.534(7)
C22 C23 1.513(8)
C22 C24 1.515(8)
C71 H71 0.9500
C71 C72 1.388(8)
C31 H31 0.9500
C31 C32 1.400(8)
C31 C30 1.381(9)
C65 H65 1.0000
C65 C67 1.539(7)
C65 C66 1.500(7)
C11 H11A 0.9800
C11 H11B 0.9800
C11 H11C 0.9800
C32 H32 0.9500
C72 H72 0.9500
C45 C46 1.407(8)
C45 C50 1.514(9)
C48 H48 0.9500
C48 C47 1.390(10)
C30 H30 0.9500
F6 C82 1.311(11)
C58 H58 0.9500
C58 C59 1.374(10)
C59 H59 0.9500
C80 H80A 0.9800
C80 H80B 0.9800
C80 H80C 0.9800
O5A S2A 1.432(8)
C17 C18 1.393(8)
C46 H46 0.9500
C46 C47 1.367(11)
C27 H27A 0.9800
C27 H27B 0.9800
C27 H27C 0.9800
F4 C82 1.319(10)
C23 H23A 0.9800
C23 H23B 0.9800
C23 H23C 0.9800
C55 H55A 0.9800
C55 H55B 0.9800
C55 H55C 0.9800
C47 H47 0.9500
C24 H24A 0.9800
C24 H24B 0.9800
C24 H24C 0.9800
C74A C79A 1.42(3)
C74A C75A 1.38(3)
C67 H67A 0.9800
C67 H67B 0.9800
C67 H67C 0.9800
C19 H19 0.9500
C19 C18 1.384(10)
C66 H66A 0.9800
C66 H66B 0.9800
C66 H66C 0.9800
C26 H26A 0.9800
C26 H26B 0.9800
C26 H26C 0.9800
C82 S2A 1.778(8)
C18 H18 0.9500
C79A H79A 0.9500
C79A C78A 1.433(18)
C52 H52A 0.9800
C52 H52B 0.9800
C52 H52C 0.9800
C52 C50 1.541(9)
C50 H50 1.0000
C50 C51 1.536(11)
C63 H63A 0.9800
C63 H63B 0.9800
C63 H63C 0.9800
C64 H64A 0.9800
C64 H64B 0.9800
C64 H64C 0.9800
C51 H51A 0.9800
C51 H51B 0.9800
C51 H51C 0.9800
C75A H75A 0.9500
C75A C76A 1.395(19)
C78A H78A 0.9500
C78A C77A 1.41(3)
C77A H77A 0.9500
C77A C76A 1.37(2)
C76A H76A 0.9500
O4A S2A 1.421(8)
C74B C75B 1.42(3)
C74B C79B 1.39(3)
C75B H75B 0.9500
C75B C76B 1.41(2)
C76B H76B 0.9500
C76B C77B 1.38(2)
C77B H77B 0.9500
C77B C78B 1.32(3)
C78B H78B 0.9500
C78B C79B 1.42(2)
C79B H79B 0.9500
C101 H10A 0.9800
C101 H10B 0.9800
C101 H10C 0.9800
C101 C100 1.53(4)
C100 N5 1.15(3)
O10 C85 1.379(13)
O10 C86 1.379(13)
C87 H87A 0.9800
C87 H87B 0.9800
C87 H87C 0.9800
C87 C86 1.319(15)
C85 H85A 0.9900
C85 H85B 0.9900
C85 C84 1.313(15)
C86 H86A 0.9900
C86 H86B 0.9900
C84 H84A 0.9800
C84 H84B 0.9800
C84 H84C 0.9800
O11 C90 1.389(14)
O11 C89 1.390(14)
C88 H88A 0.9800
C88 H88B 0.9800
C88 H88C 0.9800
C88 C89 1.317(15)
C97 H97A 0.9900
C97 H97B 0.9900
C97 O13 1.388(14)
C97 C96 1.317(16)
C91 H91A 0.9800
C91 H91B 0.9800
C91 H91C 0.9800
C91 C90 1.320(15)
C90 H90A 0.9900
C90 H90B 0.9900
C89 H89A 0.9900
C89 H89B 0.9900
O13 C98 1.388(14)
C96 H96A 0.9800
C96 H96B 0.9800
C96 H96C 0.9800
C98 H98A 0.9900
C98 H98B 0.9900
C98 C99 1.320(16)
C99 H99A 0.9800
C99 H99B 0.9800
C99 H99C 0.9800
C102 C103 1.26(5)
C102 N6 1.15(4)
C103 H10D 0.9800
C103 H10E 0.9800
C103 H10F 0.9800
O12 C94 1.385(14)
O12 C93 1.386(14)
C92 H92A 0.9800
C92 H92B 0.9800
C92 H92C 0.9800
C92 C93 1.319(15)
C94 H94A 0.9900
C94 H94B 0.9900
C94 C95 1.318(16)
C93 H93A 0.9900
C93 H93B 0.9900
C95 H95A 0.9800
C95 H95B 0.9800
C95 H95C 0.9800

loop_
_geom_torsion_atom_site_label_1
_geom_torsion_atom_site_label_2
_geom_torsion_atom_site_label_3
_geom_torsion_atom_site_label_4
_geom_torsion
P1 C2 C3 Cl1 -5.9(6)
P1 C2 C3 N2 172.2(3)
P1 C34 C35 C36 177.4(3)
P1 C34 C39 C38 -177.9(4)
P1 C28 C33 C32 178.4(4)
P1 C28 C29 C30 -179.2(5)
P2 C42 C43 Cl2 -7.2(7)
P2 C42 C43 N4 171.2(3)
P2 C68 C69 C70 -178.7(4)
P2 C74A C79A C78A -179.7(16)
P2 C74A C75A C76A 177.8(15)
P2 C74B C75B C76B 176.5(18)
P2 C74B C79B C78B -178(2)
F8 C83 S3A O7 -177.6(5)
F8 C83 S3A O8 -59.7(5)
F8 C83 S3A O9 60.7(5)
F9 C83 S3A O7 -56.7(7)
F9 C83 S3A O8 61.2(6)
F9 C83 S3A O9 -178.4(6)
F7 C83 S3A O7 66.4(5)
F7 C83 S3A O8 -175.6(5)
F7 C83 S3A O9 -55.3(6)
N1 C2 C3 Cl1 -178.2(3)
N1 C2 C3 N2 -0.2(4)
N1 C4 C9 C13 0.7(6)
N1 C4 C9 C8 -177.2(4)
N2 C16 C21 C25 -1.2(7)
N2 C16 C21 C20 178.8(5)
N2 C16 C17 C22 -1.3(8)
N2 C16 C17 C18 -177.5(5)
N3 C42 C43 Cl2 -178.9(4)
N3 C42 C43 N4 -0.4(5)
N3 C44 C49 C53 2.4(7)
N3 C44 C49 C48 -175.9(4)
N3 C44 C45 C46 176.6(5)
N3 C44 C45 C50 -5.5(8)
N4 C56 C57 C62 0.4(6)
N4 C56 C57 C58 -177.6(4)
C2 P1 C34 C35 64.7(4)
C2 P1 C34 C39 -118.5(4)
C2 P1 C28 C33 41.2(4)
C2 P1 C28 C29 -141.4(4)
C2 N1 C4 C5 -90.6(5)
C2 N1 C4 C9 85.9(5)
C2 N1 C1 Ag1 -177.3(3)
C2 N1 C1 N2 0.3(4)
O1 S1 C81 F3 -174.3(4)
O1 S1 C81 F2 -51.0(5)
O1 S1 C81 F1 67.7(4)
C42 P2 C68 C73 56.6(4)
C42 P2 C68 C69 -124.3(4)
C42 P2 C74A C79A -140.7(15)
C42 P2 C74A C75A 40(2)
C42 N3 C41 Ag1 -178.2(3)
C42 N3 C41 N4 -0.8(5)
C42 N3 C44 C49 84.0(6)
C42 N3 C44 C45 -91.4(5)
C13 C9 C8 C7 -177.5(4)
C43 N4 C41 Ag1 178.0(3)
C43 N4 C41 N3 0.5(5)
C43 N4 C56 C61 -89.0(5)
C43 N4 C56 C57 85.0(5)
O3 S1 C81 F3 66.6(4)
O3 S1 C81 F2 -170.1(4)
O3 S1 C81 F1 -51.4(5)
C41 N3 C42 P2 -170.5(3)
C41 N3 C42 C43 0.8(5)
C41 N3 C44 C49 -98.7(5)
C41 N3 C44 C45 85.8(6)
C41 N4 C43 Cl2 178.6(3)
C41 N4 C43 C42 -0.1(5)
C41 N4 C56 C61 101.8(5)
C41 N4 C56 C57 -84.2(5)
C5 C4 C9 C13 177.0(4)
C5 C4 C9 C8 -0.9(6)
C5 C6 C7 C8 1.3(8)
C34 P1 C2 N1 -153.4(4)
C34 P1 C2 C3 36.0(4)
C34 P1 C28 C33 -76.6(4)
C34 P1 C28 C29 100.7(4)
C34 C35 C36 C37 0.7(7)
C34 C39 C38 C37 0.5(7)
F5 C82 S2A O6A -167.9(10)
F5 C82 S2A O5A 61.9(8)
F5 C82 S2A O4A -55.0(9)
C3 N2 C1 Ag1 177.1(3)
C3 N2 C1 N1 -0.5(5)
C3 N2 C16 C21 -89.6(6)
C3 N2 C16 C17 86.2(6)
C54 C53 C49 C44 83.9(5)
C54 C53 C49 C48 -97.9(5)
C4 N1 C2 P1 6.0(6)
C4 N1 C2 C3 178.4(4)
C4 N1 C1 Ag1 4.3(6)
C4 N1 C1 N2 -178.1(4)
C4 C5 C6 C7 -1.6(7)
C4 C5 C10 C12 142.2(4)
C4 C5 C10 C11 -94.9(5)
C4 C9 C8 C7 0.4(6)
C1 N1 C2 P1 -172.4(3)
C1 N1 C2 C3 -0.1(4)
C1 N1 C4 C5 87.6(5)
C1 N1 C4 C9 -95.8(5)
C1 N2 C3 Cl1 178.6(3)
C1 N2 C3 C2 0.4(5)
C1 N2 C16 C21 97.3(6)
C1 N2 C16 C17 -86.9(6)
C28 P1 C2 N1 86.5(4)
C28 P1 C2 C3 -84.1(4)
C28 P1 C34 C35 -175.8(3)
C28 P1 C34 C39 0.9(4)
C28 C33 C32 C31 0.5(7)
C28 C29 C30 C31 1.1(10)
C35 C34 C39 C38 -1.3(7)
O2 S1 C81 F3 -54.3(5)
O2 S1 C81 F2 69.1(5)
O2 S1 C81 F1 -172.3(4)
C6 C5 C4 N1 177.8(4)
C6 C5 C4 C9 1.5(6)
C6 C5 C10 C12 -37.2(6)
C6 C5 C10 C11 85.7(5)
C6 C7 C8 C9 -0.6(7)
C39 C34 C35 C36 0.7(7)
C73 C68 C69 C70 0.4(7)
C40 P1 C2 N1 -35.3(4)
C40 P1 C2 C3 154.1(4)
C40 P1 C34 C35 -56.5(4)
C40 P1 C34 C39 120.3(4)
C40 P1 C28 C33 164.9(3)
C40 P1 C28 C29 -17.7(4)
C70 C71 C72 C73 -1.1(8)
C61 C56 C57 C62 174.0(4)
C61 C56 C57 C58 -4.0(7)
C61 C60 C59 C58 -0.4(9)
C56 N4 C43 Cl2 8.0(6)
C56 N4 C43 C42 -170.6(4)
C56 N4 C41 Ag1 -11.8(6)
C56 N4 C41 N3 170.7(4)
C56 C61 C60 C59 -2.2(8)
C56 C61 C65 C67 145.7(5)
C56 C61 C65 C66 -89.7(6)
C56 C57 C58 C59 1.1(8)
C44 N3 C42 P2 7.0(7)
C44 N3 C42 C43 178.4(4)
C44 N3 C41 Ag1 4.3(7)
C44 N3 C41 N4 -178.3(4)
C44 C49 C48 C47 -0.1(8)
C44 C45 C46 C47 -1.1(9)
C44 C45 C50 C52 137.5(6)
C44 C45 C50 C51 -99.5(7)
C10 C5 C4 N1 -1.6(6)
C10 C5 C4 C9 -177.9(4)
C10 C5 C6 C7 177.8(4)
C14 C13 C9 C4 85.2(5)
C14 C13 C9 C8 -97.0(5)
C53 C49 C48 C47 -178.5(5)
C33 C28 C29 C30 -1.9(8)
C16 N2 C3 Cl1 4.5(6)
C16 N2 C3 C2 -173.7(4)
C16 N2 C1 Ag1 -9.0(6)
C16 N2 C1 N1 173.4(4)
C16 C21 C25 C27 139.0(5)
C16 C21 C25 C26 -96.7(6)
C16 C21 C20 C19 -2.8(10)
C16 C17 C18 C19 0.1(10)
C15 C13 C9 C4 -150.7(4)
C15 C13 C9 C8 27.1(6)
C68 P2 C42 N3 -152.1(4)
C68 P2 C42 C43 38.3(5)
C68 P2 C74A C79A 101.0(16)
C68 P2 C74A C75A -79(2)
C68 C73 C72 C71 0.8(7)
C29 C28 C33 C32 1.1(7)
C62 C57 C58 C59 -177.0(5)
C38 C37 C36 C35 -1.5(7)
C60 C61 C56 N4 178.0(4)
C60 C61 C56 C57 4.5(7)
C60 C61 C65 C67 -32.4(7)
C60 C61 C65 C66 92.2(6)
C21 C16 C17 C22 174.2(5)
C21 C16 C17 C18 -2.0(9)
C21 C20 C19 C18 1.2(13)
C25 C21 C20 C19 177.1(7)
C49 C44 C45 C46 1.5(8)
C49 C44 C45 C50 179.4(5)
C49 C48 C47 C46 0.5(9)
C69 C70 C71 C72 1.1(8)
C20 C21 C25 C27 -41.0(8)
C20 C21 C25 C26 83.3(7)
C20 C19 C18 C17 0.3(13)
C57 C58 C59 C60 1.0(9)
C36 C37 C38 C39 0.9(8)
C22 C17 C18 C19 -176.2(7)
C71 C70 C69 C68 -0.7(7)
C65 C61 C56 N4 -0.2(6)
C65 C61 C56 C57 -173.7(4)
C65 C61 C60 C59 176.0(5)
C32 C31 C30 C29 0.5(10)
C72 C73 C68 P2 178.6(4)
C72 C73 C68 C69 -0.4(7)
C45 C44 C49 C53 177.5(5)
C45 C44 C49 C48 -0.9(7)
C45 C46 C47 C48 0.2(10)
C30 C31 C32 C33 -1.3(9)
F6 C82 S2A O6A -39.9(11)
F6 C82 S2A O5A -170.1(7)
F6 C82 S2A O4A 73.0(8)
C80 P2 C42 N3 -34.2(5)
C80 P2 C42 C43 156.2(4)
C80 P2 C68 C73 -64.2(4)
C80 P2 C68 C69 114.8(4)
C80 P2 C74A C79A -18.3(19)
C80 P2 C74A C75A 161.9(16)
C17 C16 C21 C25 -176.7(5)
C17 C16 C21 C20 3.3(8)
C46 C45 C50 C52 -44.7(9)
C46 C45 C50 C51 78.3(7)
F4 C82 S2A O6A 66.5(11)
F4 C82 S2A O5A -63.7(7)
F4 C82 S2A O4A 179.4(7)
C23 C22 C17 C16 123.5(6)
C23 C22 C17 C18 -60.4(8)
C55 C53 C49 C44 -152.6(5)
C55 C53 C49 C48 25.6(7)
C24 C22 C17 C16 -113.6(6)
C24 C22 C17 C18 62.4(8)
C74A P2 C42 N3 85.6(10)
C74A P2 C42 C43 -84.1(10)
C74A P2 C68 C73 176.3(12)
C74A P2 C68 C69 -4.6(12)
C74A C79A C78A C77A -1(3)
C74A C75A C76A C77A 5(3)
C79A C74A C75A C76A -2(3)
C79A C78A C77A C76A 3(3)
C50 C45 C46 C47 -179.1(6)
C63 C62 C57 C56 111.0(7)
C63 C62 C57 C58 -71.0(8)
C64 C62 C57 C56 -121.0(7)
C64 C62 C57 C58 57.0(8)
C75A C74A C79A C78A 0(3)
C78A C77A C76A C75A -5(3)
C74B P2 C42 N3 93.3(11)
C74B P2 C42 C43 -76.3(11)
C74B P2 C68 C73 172.9(12)
C74B P2 C68 C69 -8.0(12)
C74B C75B C76B C77B 0(3)
C75B C74B C79B C78B -6(4)
C75B C76B C77B C78B -2(3)
C76B C77B C78B C79B 0(3)
C77B C78B C79B C74B 4(3)
C79B C74B C75B C76B 4(4)
O5B S2B C82 F5 41.5(11)
O5B S2B C82 F6 158.1(9)
O5B S2B C82 F4 -96.1(11)
O4B S2B C82 F5 -77.7(11)
O4B S2B C82 F6 38.9(10)
O4B S2B C82 F4 144.7(11)
O6B S2B C82 F5 161.3(13)
O6B S2B C82 F6 -82.1(13)
O6B S2B C82 F4 23.7(15)
C85 O10 C86 C87 175(2)
C86 O10 C85 C84 159(2)
C97 O13 C98 C99 -159(5)
C90 O11 C89 C88 177(2)
C89 O11 C90 C91 -173(3)
C96 C97 O13 C98 168(4)
C94 O12 C93 C92 -169(3)
C93 O12 C94 C95 -168(4)

loop_
_exptl_oxdiff_crystal_face_indexfrac_h
_exptl_oxdiff_crystal_face_indexfrac_k
_exptl_oxdiff_crystal_face_indexfrac_l
_exptl_oxdiff_crystal_face_x
_exptl_oxdiff_crystal_face_y
_exptl_oxdiff_crystal_face_z
-0.0004 -1.0014 0.0062 0.0904 -0.0141 -0.0118
0.0004 1.0014 -0.0062 -0.0904 0.0141 0.0118
0.9993 -0.0014 -0.9984 0.0194 0.1095 0.0186
-0.9993 0.0014 0.9984 -0.0194 -0.1095 -0.0186
0.9983 0.0035 1.0024 -0.0169 -0.0134 0.1408
-0.9983 -0.0035 -1.0024 0.0169 0.0134 -0.1408
-1.0001 -2.0015 1.0107 0.1613 -0.1378 -0.0422
1.0001 2.0015 -1.0107 -0.1613 0.1378 0.0422
0.9988 -1.0028 -0.9922 0.1098 0.0954 0.0068
-0.9988 1.0028 0.9922 -0.1098 -0.0954 -0.0068
